data_4512987
loop_
_publ_author_name
'Pfeiffer, Constance R.'
'Atwood, Stuart G.'
'Samadello, Luca'
'Atwood, Jerry L.'

_publ_section_title
;
 Investigating Properties and Trends of Cocrystals Composed of
 Pyrogallol[4]arenes and Anthracene-Based Fluorescent Probes
;
_journal_issue 6
_journal_name_full 'Crystal Growth &amp; Design'
_journal_page_first 2958
_journal_paper_doi 10.1021/acs.cgd.5b00385
_journal_volume 15
_journal_year 2015
_chemical_formula_moiety '2(C40H48O16), 2(C13H9N1), 6.2(C1H4O1), 0.5(H2O1) '
_chemical_formula_sum 'C112.2 H140.2 N2 O39'
_chemical_formula_weight 2140.86
_space_group_IT_number 2
_symmetry_cell_setting triclinic
_symmetry_Int_Tables_number 2
_symmetry_space_group_name_Hall '-P 1'
_symmetry_space_group_name_H-M 'P -1'
_atom_sites_solution_hydrogens geom
_atom_sites_solution_primary direct
_atom_sites_solution_secondary difmap
_audit_creation_method SHELXL-97
_cell_angle_alpha 106.8910(10)
_cell_angle_beta 99.5710(10)
_cell_angle_gamma 99.5280(10)
_cell_formula_units_Z 2
_cell_length_a 12.0728(2)
_cell_length_b 18.6413(3)
_cell_length_c 25.0793(4)
_cell_measurement_reflns_used 9857
_cell_measurement_temperature 100(2)
_cell_measurement_theta_max 68.2
_cell_measurement_theta_min 2.6
_cell_volume 5186.92(15)
_computing_cell_refinement 'APEX2 (Bruker AXS, 2008)'
_computing_data_collection 'APEX2 (Bruker AXS, 2008)'
_computing_data_reduction 'APEX2 (Bruker AXS, 2008)'
_computing_molecular_graphics 'X-SEED, Barbour, 2001'
_computing_publication_material 'CIFTAB (Sheldrick, 2013)'
_computing_structure_refinement 'SHELXL-1997 (Sheldrick, 1997)'
_computing_structure_solution 'SHELXS-1997 (Sheldrick, 1997)'
_diffrn_ambient_temperature 100(2)
_diffrn_measured_fraction_theta_full 0.970
_diffrn_measured_fraction_theta_max 0.970
_diffrn_measurement_device_type 'Bruker APEXII CCD area detector'
_diffrn_measurement_method 'omega scans'
_diffrn_radiation_monochromator graphite
_diffrn_radiation_type CuK\a
_diffrn_radiation_wavelength 1.54178
_diffrn_reflns_av_R_equivalents 0.0193
_diffrn_reflns_av_sigmaI/netI 0.0166
_diffrn_reflns_limit_h_max 14
_diffrn_reflns_limit_h_min -14
_diffrn_reflns_limit_k_max 22
_diffrn_reflns_limit_k_min -22
_diffrn_reflns_limit_l_max 28
_diffrn_reflns_limit_l_min -30
_diffrn_reflns_number 68068
_diffrn_reflns_theta_full 68.28
_diffrn_reflns_theta_max 68.28
_diffrn_reflns_theta_min 1.89
_diffrn_source 'fine-focus sealed tube'
_diffrn_standards_decay_% 0.0
_exptl_absorpt_coefficient_mu 0.863
_exptl_absorpt_correction_T_max 0.99
_exptl_absorpt_correction_T_min 0.89
_exptl_absorpt_correction_type multi-scan
_exptl_absorpt_process_details
;
 Data were corrected for decay and absorption using the program SADABS 
 (Sheldrick, G. M. (2003). SADABS. Version 2.10. University of
 G\"ottingen, Germany).
;
_exptl_crystal_colour yellow
_exptl_crystal_density_diffrn 1.371
_exptl_crystal_density_method 'not measured'
_exptl_crystal_description plate
_exptl_crystal_F_000 2279
_exptl_crystal_size_max 0.15
_exptl_crystal_size_mid 0.10
_exptl_crystal_size_min 0.01
_refine_diff_density_max 1.115
_refine_diff_density_min -0.872
_refine_diff_density_rms 0.092
_refine_ls_extinction_method none
_refine_ls_goodness_of_fit_ref 1.016
_refine_ls_hydrogen_treatment mixed
_refine_ls_matrix_type full
_refine_ls_number_parameters 1464
_refine_ls_number_reflns 18460
_refine_ls_number_restraints 3
_refine_ls_restrained_S_all 1.021
_refine_ls_R_factor_all 0.0804
_refine_ls_R_factor_gt 0.0740
_refine_ls_shift/su_max 0.002
_refine_ls_shift/su_mean 0.000
_refine_ls_structure_factor_coef Fsqd
_refine_ls_weighting_details 'calc w=1/[\s^2^(Fo^2^)+(0.1440P)^2^+6.7672P] where P=(Fo^2^+2Fc^2^)/3'
_refine_ls_weighting_scheme calc
_refine_ls_wR_factor_gt 0.2179
_refine_ls_wR_factor_ref 0.2269
_reflns_number_gt 16276
_reflns_number_total 18460
_reflns_threshold_expression >2sigma(I)
_cod_data_source_file cg5b00385_si_001.cif
_cod_data_source_block Cocrystal_6
_cod_depositor_comments 'Adding full bibliography for 4512982--4512998.cif.'
_cod_original_formula_sum 'C112.20 H140.20 N2 O39'
_cod_database_code 4512987

loop_
_symmetry_equiv_pos_as_xyz
'x, y, z'
'-x, -y, -z'

loop_
_atom_site_label
_atom_site_type_symbol
_atom_site_fract_x
_atom_site_fract_y
_atom_site_fract_z
_atom_site_U_iso_or_equiv
_atom_site_adp_type
_atom_site_occupancy
_atom_site_symmetry_multiplicity
_atom_site_calc_flag
_atom_site_refinement_flags
_atom_site_disorder_assembly
_atom_site_disorder_group
O10B O 0.39901(14) 0.42791(10) -0.03206(8) 0.0233(4) Uani 1 1 d . . .
H10B H 0.3926 0.3883 -0.0600 0.028 Uiso 1 1 calc R . .
O9B O 0.41144(15) 0.30228(10) -0.11990(8) 0.0240(4) Uani 1 1 d . . .
H9B H 0.4745 0.2916 -0.1251 0.029 Uiso 1 1 calc R . .
O10A O 0.71705(16) 0.54433(10) 0.63164(8) 0.0295(4) Uani 1 1 d . . .
H10A H 0.6610 0.5336 0.6460 0.035 Uiso 1 1 calc R . .
O12B O 0.22295(15) 0.53977(10) 0.11238(8) 0.0273(4) Uani 1 1 d . . .
H12B H 0.1687 0.5311 0.1283 0.033 Uiso 1 1 calc R . .
O9A O 0.58334(15) 0.50827(10) 0.69567(8) 0.0260(4) Uani 1 1 d . . .
H9A H 0.5380 0.5261 0.7152 0.031 Uiso 1 1 calc R . .
O1B O 0.08301(15) 0.51684(10) 0.17761(8) 0.0263(4) Uani 1 1 d . . .
H1B H 0.0527 0.5353 0.2048 0.032 Uiso 1 1 calc R . .
O4B O 0.19509(15) 0.18166(11) 0.18397(7) 0.0270(4) Uani 1 1 d . . .
H4B H 0.2567 0.1736 0.1998 0.032 Uiso 1 1 calc R . .
O6B O 0.34241(16) 0.06388(11) 0.02614(8) 0.0281(4) Uani 1 1 d . . .
H6B H 0.3451 0.0659 -0.0067 0.034 Uiso 1 1 calc R . .
O11A O 0.90433(15) 0.54026(11) 0.58632(8) 0.0286(4) Uani 1 1 d . . .
H11A H 0.8927 0.5772 0.6117 0.034 Uiso 1 1 calc R . .
O11B O 0.40612(14) 0.52741(10) 0.07099(8) 0.0260(4) Uani 1 1 d . . .
H11B H 0.4577 0.5215 0.0524 0.031 Uiso 1 1 calc R . .
O1I O 0.62043(16) 0.31629(10) 0.84502(8) 0.0263(4) Uani 1 1 d . . .
H1I H 0.6479 0.3640 0.8584 0.032 Uiso 1 1 calc R . .
O8A O 0.61956(16) 0.42335(11) 0.76902(8) 0.0302(4) Uani 1 1 d . . .
H8A H 0.6542 0.4687 0.7744 0.036 Uiso 1 1 calc R . .
O3B O 0.10061(18) 0.29671(12) 0.23330(8) 0.0338(5) Uani 1 1 d . . .
H3B H 0.0515 0.2575 0.2307 0.041 Uiso 1 1 calc R . .
O8B O 0.50192(15) 0.17863(10) -0.10750(8) 0.0265(4) Uani 1 1 d . . .
H8B H 0.4975 0.1453 -0.1391 0.032 Uiso 1 1 calc R . .
O7B O 0.36981(16) 0.06403(10) -0.07857(8) 0.0273(4) Uani 1 1 d . . .
H7B H 0.4376 0.0694 -0.0833 0.033 Uiso 1 1 calc R . .
O5B O 0.36103(16) 0.12010(12) 0.13954(8) 0.0323(4) Uani 1 1 d . . .
H5B H 0.4153 0.1148 0.1227 0.039 Uiso 1 1 calc R . .
O7A O 0.55302(18) 0.26758(11) 0.73041(8) 0.0321(4) Uani 1 1 d . . .
H7A H 0.5747 0.2983 0.7641 0.038 Uiso 1 1 calc R . .
O12A O 0.89528(15) 0.44429(11) 0.48146(8) 0.0293(4) Uani 1 1 d . . .
H12A H 0.8907 0.4023 0.4561 0.035 Uiso 1 1 calc R . .
O6A O 0.66714(18) 0.16061(12) 0.68194(8) 0.0349(5) Uani 1 1 d . . .
H6A H 0.6209 0.1870 0.6939 0.042 Uiso 1 1 calc R . .
O2B O 0.13940(17) 0.45254(12) 0.25821(8) 0.0345(5) Uani 1 1 d . . .
H2B H 0.1512 0.4267 0.2801 0.041 Uiso 1 1 calc R . .
C6B C 0.01233(18) 0.39235(13) 0.10554(10) 0.0182(5) Uani 1 1 d . . .
H1 H -0.0680 0.3932 0.1105 0.022 Uiso 1 1 calc R . .
N1D N 1.01150(17) 0.41563(12) 0.74218(9) 0.0218(4) Uani 1 1 d . . .
O1A O 0.91629(18) 0.31350(12) 0.39839(11) 0.0449(6) Uani 1 1 d . . .
H1A H 0.9605 0.2944 0.3787 0.054 Uiso 1 1 calc R . .
C26B C 0.09726(19) 0.37809(13) -0.02123(10) 0.0186(5) Uani 1 1 d . . .
H26B H 0.0262 0.3429 -0.0419 0.022 Uiso 1 1 calc R . .
C19B C 0.1761(2) 0.19412(13) -0.08121(10) 0.0179(5) Uani 1 1 d . . .
H19B H 0.1025 0.1989 -0.0739 0.021 Uiso 1 1 calc R . .
C25B C 0.10082(19) 0.43010(13) 0.03190(10) 0.0182(5) Uani 1 1 d . . .
C22B C 0.29723(19) 0.42500(13) -0.01384(11) 0.0193(5) Uani 1 1 d . . .
C23B C 0.3041(2) 0.47765(13) 0.03917(11) 0.0207(5) Uani 1 1 d . . .
C3B C 0.0651(2) 0.32419(16) 0.18914(11) 0.0245(5) Uani 1 1 d . . .
C8B C 0.1809(2) 0.15410(14) 0.12560(11) 0.0211(5) Uani 1 1 d . . .
O3A O 0.8465(2) 0.06511(13) 0.42065(11) 0.0442(5) Uani 1 1 d . . .
H3A H 0.9177 0.0728 0.4224 0.053 Uiso 1 1 calc R . .
C13D C 0.9563(2) 0.37565(13) 0.68750(11) 0.0217(5) Uani 1 1 d . . .
C24B C 0.2061(2) 0.48176(13) 0.06162(10) 0.0200(5) Uani 1 1 d . . .
O4A O 0.81083(19) 0.05637(13) 0.52261(9) 0.0405(5) Uani 1 1 d . . .
H4A H 0.8148 0.0604 0.4904 0.049 Uiso 1 1 calc R . .
C22A C 0.7030(2) 0.48986(14) 0.57905(11) 0.0239(5) Uani 1 1 d . . .
C27B C 0.1927(2) 0.37482(13) -0.04587(10) 0.0186(5) Uani 1 1 d . . .
C16B C 0.3924(2) 0.18271(14) -0.09969(10) 0.0209(5) Uani 1 1 d . . .
C28B C -0.00446(19) 0.42963(13) 0.05877(10) 0.0191(5) Uani 1 1 d . . .
C20A C 0.4856(2) 0.26792(15) 0.63543(11) 0.0240(5) Uani 1 1 d . . .
C10B C 0.2528(2) 0.09441(13) 0.04344(11) 0.0211(5) Uani 1 1 d . . .
C16A C 0.5682(2) 0.38813(15) 0.71189(11) 0.0242(5) Uani 1 1 d . . .
C12B C 0.0706(2) 0.12888(13) 0.03132(10) 0.0194(5) Uani 1 1 d . . .
H2 H 0.0033 0.1314 0.0068 0.023 Uiso 1 1 calc R . .
C17B C 0.3479(2) 0.24455(13) -0.10602(10) 0.0197(5) Uani 1 1 d . . .
C20B C 0.2169(2) 0.13022(13) -0.07551(10) 0.0185(5) Uani 1 1 d . . .
C23A C 0.8008(2) 0.49047(14) 0.55626(11) 0.0246(5) Uani 1 1 d . . .
O15A O 0.15607(18) 0.27955(13) 0.49526(12) 0.0469(6) Uani 1 1 d . . .
H15A H 0.1921 0.2652 0.4696 0.056 Uiso 1 1 calc R . .
C18B C 0.2383(2) 0.25089(13) -0.09711(10) 0.0180(5) Uani 1 1 d . . .
C13B C 0.0808(2) 0.15675(13) 0.09007(11) 0.0198(5) Uani 1 1 d . . .
C18A C 0.5015(2) 0.39049(14) 0.61609(11) 0.0218(5) Uani 1 1 d . . .
C11B C 0.1548(2) 0.09723(13) 0.00643(10) 0.0189(5) Uani 1 1 d . . .
C14B C 0.1440(2) 0.06947(13) -0.05815(10) 0.0205(5) Uani 1 1 d . . .
H14B H 0.1773 0.0228 -0.0674 0.025 Uiso 1 1 calc R . .
C38B C -0.11910(19) 0.39032(13) 0.01442(10) 0.0190(5) Uani 1 1 d . . .
H38A H -0.1229 0.4129 -0.0168 0.023 Uiso 1 1 calc R . .
H38B H -0.1213 0.3349 -0.0024 0.023 Uiso 1 1 calc R . .
C2B C 0.0868(2) 0.40390(15) 0.20410(11) 0.0247(5) Uani 1 1 d . . .
C4B C 0.01311(19) 0.27673(14) 0.13327(10) 0.0201(5) Uani 1 1 d . . .
C24A C 0.7967(2) 0.44067(14) 0.50254(11) 0.0239(5) Uani 1 1 d . . .
C9B C 0.2663(2) 0.12280(14) 0.10236(11) 0.0228(5) Uani 1 1 d . . .
C5A C 0.6652(2) 0.20459(14) 0.42658(10) 0.0230(5) Uani 1 1 d . . .
H5A H 0.5914 0.2103 0.4332 0.028 Uiso 1 1 calc R . .
C1B C 0.05803(19) 0.43814(14) 0.16260(11) 0.0212(5) Uani 1 1 d . . .
C25A C 0.6934(2) 0.38859(14) 0.46989(11) 0.0233(5) Uani 1 1 d . . .
O5A O 0.8235(2) 0.09857(15) 0.63410(9) 0.0467(6) Uani 1 1 d . . .
H5A1 H 0.8708 0.0837 0.6147 0.056 Uiso 1 1 calc R . .
C15A C 0.5353(2) 0.30836(15) 0.69289(11) 0.0243(5) Uani 1 1 d . . .
C5B C -0.01050(19) 0.31256(13) 0.09231(10) 0.0182(5) Uani 1 1 d . . .
H3 H -0.0436 0.2812 0.0537 0.022 Uiso 1 1 calc R . .
O2A O 0.98946(18) 0.18197(14) 0.40230(11) 0.0484(6) Uani 1 1 d . . .
H2A H 1.0397 0.2158 0.4289 0.058 Uiso 1 1 calc R . .
C1D C 1.1248(2) 0.41877(14) 0.75975(11) 0.0225(5) Uani 1 1 d . . .
C2D C 1.1824(2) 0.46120(15) 0.81730(12) 0.0263(5) Uani 1 1 d . . .
H2D H 1.1418 0.4881 0.8429 0.032 Uiso 1 1 calc R . .
C26A C 0.5974(2) 0.38849(14) 0.49411(11) 0.0237(5) Uani 1 1 d . . .
H26A H 0.5274 0.3527 0.4727 0.028 Uiso 1 1 calc R . .
C35A C 0.3787(2) 0.40133(15) 0.52690(11) 0.0245(5) Uani 1 1 d . . .
H35A H 0.3794 0.4294 0.4989 0.029 Uiso 1 1 calc R . .
H35B H 0.3750 0.3466 0.5063 0.029 Uiso 1 1 calc R . .
C39B C -0.2239(2) 0.39901(14) 0.04023(11) 0.0225(5) Uani 1 1 d . . .
H39A H -0.2129 0.3854 0.0758 0.027 Uiso 1 1 calc R . .
H39B H -0.2294 0.4535 0.0506 0.027 Uiso 1 1 calc R . .
C15B C 0.3264(2) 0.12556(13) -0.08495(10) 0.0206(5) Uani 1 1 d . . .
O16A O 0.3804(2) 0.19153(16) 0.26617(11) 0.0547(7) Uani 1 1 d . . .
H16A H 0.4023 0.1502 0.2619 0.066 Uiso 1 1 calc R . .
C17A C 0.5488(2) 0.42987(14) 0.67453(11) 0.0219(5) Uani 1 1 d . . .
C27A C 0.5984(2) 0.43770(14) 0.54783(11) 0.0228(5) Uani 1 1 d . . .
C8A C 0.7224(2) 0.08726(15) 0.54061(12) 0.0303(6) Uani 1 1 d . . .
C12A C 0.5444(2) 0.12664(14) 0.52974(11) 0.0255(5) Uani 1 1 d . . .
H4 H 0.4797 0.1329 0.5057 0.031 Uiso 1 1 calc R . .
C11A C 0.5510(2) 0.14883(14) 0.58849(11) 0.0259(5) Uani 1 1 d . . .
O16B O -0.33543(18) 0.27007(13) -0.00707(13) 0.0519(7) Uani 1 1 d . . .
H16B H -0.3672 0.2430 -0.0411 0.062 Uiso 1 1 calc R . .
C28A C 0.6902(2) 0.33438(14) 0.41093(11) 0.0242(5) Uani 1 1 d . . .
H28A H 0.7457 0.3626 0.3944 0.029 Uiso 1 1 calc R . .
C21B C 0.1883(2) 0.31850(13) -0.10410(10) 0.0195(5) Uani 1 1 d . . .
H21B H 0.2405 0.3462 -0.1224 0.023 Uiso 1 1 calc R . .
C7A C 0.6205(2) 0.07426(15) 0.44054(11) 0.0274(5) Uani 1 1 d . . .
H5 H 0.6509 0.0267 0.4290 0.033 Uiso 1 1 calc R . .
C6A C 0.7342(2) 0.26373(15) 0.41570(11) 0.0237(5) Uani 1 1 d . . .
C14A C 0.4558(2) 0.17982(15) 0.61429(12) 0.0276(6) Uani 1 1 d . . .
H14A H 0.4544 0.1638 0.6490 0.033 Uiso 1 1 calc R . .
C6D C 1.1879(2) 0.37980(16) 0.72139(12) 0.0272(6) Uani 1 1 d . . .
C35B C 0.0691(2) 0.29128(14) -0.14495(11) 0.0231(5) Uani 1 1 d . . .
H35C H 0.0166 0.2582 -0.1308 0.028 Uiso 1 1 calc R . .
H35D H 0.0367 0.3364 -0.1461 0.028 Uiso 1 1 calc R . .
C1A C 0.8436(2) 0.25595(16) 0.40796(12) 0.0309(6) Uani 1 1 d . . .
C2A C 0.8814(2) 0.18991(17) 0.41019(13) 0.0335(6) Uani 1 1 d . . .
C32B C 0.0183(2) 0.04518(14) -0.09264(11) 0.0251(5) Uani 1 1 d . . .
H32A H -0.0256 0.0063 -0.0796 0.030 Uiso 1 1 calc R . .
H32B H -0.0166 0.0905 -0.0847 0.030 Uiso 1 1 calc R . .
C3A C 0.8087(2) 0.13084(16) 0.41918(12) 0.0312(6) Uani 1 1 d . . .
C38A C 0.5723(2) 0.31108(15) 0.36874(11) 0.0260(5) Uani 1 1 d . . .
H38C H 0.5158 0.2796 0.3821 0.031 Uiso 1 1 calc R . .
H38D H 0.5447 0.3579 0.3677 0.031 Uiso 1 1 calc R . .
C19A C 0.4711(2) 0.31038(14) 0.59815(11) 0.0224(5) Uani 1 1 d . . .
H19A H 0.4390 0.2833 0.5587 0.027 Uiso 1 1 calc R . .
C8D C 1.0143(2) 0.33650(15) 0.64661(11) 0.0252(5) Uani 1 1 d . . .
C12D C 0.8360(2) 0.37102(15) 0.67007(12) 0.0274(5) Uani 1 1 d . . .
H12D H 0.7959 0.3963 0.6967 0.033 Uiso 1 1 calc R . .
C10A C 0.6478(2) 0.14119(15) 0.62330(11) 0.0290(6) Uani 1 1 d . . .
C21A C 0.4913(2) 0.43444(14) 0.57325(11) 0.0229(5) Uani 1 1 d . . .
H21A H 0.4905 0.4885 0.5950 0.027 Uiso 1 1 calc R . .
C29B C -0.1356(2) 0.15116(14) 0.08035(12) 0.0245(5) Uani 1 1 d . . .
H29A H -0.1526 0.1751 0.0504 0.029 Uiso 1 1 calc R . .
H29B H -0.1416 0.0957 0.0613 0.029 Uiso 1 1 calc R . .
C13A C 0.6277(2) 0.09578(14) 0.50460(11) 0.0264(5) Uani 1 1 d . . .
C7B C -0.0123(2) 0.18913(14) 0.11689(11) 0.0218(5) Uani 1 1 d . . .
H6 H -0.0085 0.1772 0.1534 0.026 Uiso 1 1 calc R . .
C3D C 1.2968(2) 0.46342(16) 0.83599(13) 0.0294(6) Uani 1 1 d . . .
H3D H 1.3347 0.4920 0.8746 0.035 Uiso 1 1 calc R . .
C4A C 0.6994(2) 0.13720(15) 0.42826(11) 0.0256(5) Uani 1 1 d . . .
C39A C 0.5796(2) 0.26531(17) 0.30869(12) 0.0326(6) Uani 1 1 d . . .
H39C H 0.6441 0.2941 0.2980 0.039 Uiso 1 1 calc R . .
H39D H 0.5977 0.2157 0.3093 0.039 Uiso 1 1 calc R . .
C9A C 0.7316(2) 0.10923(16) 0.59938(12) 0.0316(6) Uani 1 1 d . . .
O15B O -0.1214(3) 0.16947(18) -0.23969(13) 0.0362(7) Uani 0.70 1 d P A 1
H15B H -0.1787 0.1538 -0.2676 0.043 Uiso 0.70 1 calc PR A 1
C36B C 0.0773(3) 0.24610(17) -0.20519(12) 0.0339(6) Uani 1 1 d . A .
H36A H 0.1364 0.2778 -0.2171 0.041 Uiso 1 1 calc R . .
H36B H 0.1040 0.1991 -0.2039 0.041 Uiso 1 1 calc R . .
C37A C 0.1609(2) 0.35995(16) 0.50803(13) 0.0330(6) Uani 1 1 d . . .
H37A H 0.0938 0.3724 0.5237 0.040 Uiso 1 1 calc R . .
H37B H 0.1569 0.3734 0.4725 0.040 Uiso 1 1 calc R . .
C7D C 1.1304(2) 0.33963(17) 0.66519(12) 0.0302(6) Uani 1 1 d . . .
H7D H 1.1710 0.3139 0.6390 0.036 Uiso 1 1 calc R . .
C36A C 0.2711(2) 0.40684(16) 0.55094(12) 0.0285(6) Uani 1 1 d . . .
H36C H 0.2786 0.3890 0.5846 0.034 Uiso 1 1 calc R . .
H36D H 0.2661 0.4614 0.5641 0.034 Uiso 1 1 calc R . .
O14B O -0.1587(2) 0.06670(17) -0.18328(12) 0.0530(7) Uani 0.90 1 d P B 1
H14C H -0.1175 0.0981 -0.1941 0.064 Uiso 0.90 1 calc PR B 1
C5D C 1.3065(2) 0.38346(18) 0.74321(14) 0.0357(7) Uani 1 1 d . . .
H5D H 1.3493 0.3572 0.7186 0.043 Uiso 1 1 calc R . .
C11D C 0.7792(2) 0.33036(15) 0.61542(12) 0.0303(6) Uani 1 1 d . . .
H11D H 0.6989 0.3272 0.6043 0.036 Uiso 1 1 calc R . .
C40B C -0.3355(2) 0.34914(16) 0.00018(12) 0.0283(6) Uani 1 1 d . . .
H40A H -0.4017 0.3628 0.0162 0.034 Uiso 1 1 calc R . .
H40B H -0.3431 0.3576 -0.0373 0.034 Uiso 1 1 calc R . .
C9D C 0.9504(3) 0.29467(17) 0.58961(12) 0.0332(6) Uani 1 1 d . . .
H9D H 0.9878 0.2682 0.5621 0.040 Uiso 1 1 calc R . .
C37B C -0.0342(3) 0.22290(18) -0.24987(13) 0.0420(7) Uani 1 1 d . . .
H37C H -0.0629 0.2695 -0.2504 0.050 Uiso 1 1 calc R A 1
H37D H -0.0191 0.1993 -0.2880 0.050 Uiso 1 1 calc R A 1
O13B O -0.4209(2) 0.1377(2) 0.12675(15) 0.0431(7) Uani 0.70 1 d P C 1
H13B H -0.4022 0.1124 0.1482 0.052 Uiso 0.70 1 calc PR C 1
C10D C 0.8363(3) 0.29248(16) 0.57450(12) 0.0334(6) Uani 1 1 d . . .
H10D H 0.7945 0.2654 0.5363 0.040 Uiso 1 1 calc R . .
O1E O 0.4088(3) 0.94889(18) 0.06851(16) 0.0602(8) Uani 0.90 1 d P D 1
H1E H 0.4003 0.9850 0.0556 0.072 Uiso 0.90 1 calc PR D 1
C4D C 1.3590(2) 0.42389(18) 0.79870(14) 0.0348(7) Uani 1 1 d . . .
H4D H 1.4379 0.4256 0.8125 0.042 Uiso 1 1 calc R . .
C29A C 0.4972(2) 0.05553(15) 0.40464(11) 0.0305(6) Uani 1 1 d . . .
H29C H 0.4475 0.0172 0.4159 0.037 Uiso 1 1 calc R . .
H29D H 0.4668 0.1028 0.4126 0.037 Uiso 1 1 calc R . .
C31B C -0.3480(2) 0.13247(18) 0.08535(15) 0.0401(7) Uani 1 1 d . . .
H31A H -0.3667 0.1643 0.0611 0.048 Uiso 1 1 calc R C 1
H31B H -0.3614 0.0785 0.0602 0.048 Uiso 1 1 calc R C 1
C32A C 0.3354(2) 0.14570(16) 0.57504(13) 0.0338(6) Uani 1 1 d . . .
H32C H 0.3244 0.1725 0.5464 0.041 Uiso 1 1 calc R . .
H32D H 0.3284 0.0906 0.5543 0.041 Uiso 1 1 calc R . .
C40A C 0.4710(3) 0.24923(19) 0.26323(13) 0.0404(7) Uani 1 1 d . . .
H40C H 0.4438 0.2974 0.2674 0.048 Uiso 1 1 calc R . .
H40D H 0.4891 0.2324 0.2251 0.048 Uiso 1 1 calc R . .
C33B C 0.0071(3) 0.01186(18) -0.15678(12) 0.0375(7) Uani 1 1 d . B .
H33A H 0.0595 0.0477 -0.1689 0.045 Uiso 1 1 calc R . .
H33B H 0.0320 -0.0374 -0.1652 0.045 Uiso 1 1 calc R . .
C34B C -0.1148(3) -0.0021(2) -0.19141(15) 0.0476(8) Uani 1 1 d . . .
H34A H -0.1162 -0.0249 -0.2325 0.057 Uiso 1 1 calc R B 1
H34B H -0.1664 -0.0399 -0.1806 0.057 Uiso 1 1 calc R B 1
C1I C 0.7128(3) 0.27628(19) 0.84802(14) 0.0389(7) Uani 1 1 d . . .
H1I1 H 0.7728 0.2972 0.8312 0.058 Uiso 1 1 calc R . .
H1I2 H 0.6826 0.2213 0.8268 0.058 Uiso 1 1 calc R . .
H1I3 H 0.7456 0.2831 0.8881 0.058 Uiso 1 1 calc R . .
C30A C 0.4922(3) 0.02374(19) 0.34073(13) 0.0416(7) Uani 1 1 d . E .
H30A H 0.5501 0.0587 0.3307 0.050 Uiso 1 1 calc R . .
H30B H 0.5126 -0.0271 0.3321 0.050 Uiso 1 1 calc R . .
C30B C -0.2231(2) 0.16105(19) 0.11797(14) 0.0385(7) Uani 1 1 d . C .
H30C H -0.2090 0.1331 0.1456 0.046 Uiso 1 1 calc R . .
H30D H -0.2099 0.2163 0.1402 0.046 Uiso 1 1 calc R . .
C33A C 0.2423(3) 0.1537(2) 0.60902(18) 0.0529(9) Uani 1 1 d . F .
H33C H 0.2478 0.1213 0.6340 0.063 Uiso 1 1 calc R . .
H33D H 0.2567 0.2079 0.6340 0.063 Uiso 1 1 calc R . .
O13A O 0.3793(3) -0.0102(4) 0.24632(15) 0.109(2) Uani 0.70 1 d P E 1
H13A H 0.3203 -0.0448 0.2274 0.131 Uiso 0.70 1 calc PR E 1
O14 O 0.0379(8) 0.1226(5) 0.6013(4) 0.058(2) Uiso 0.30 1 d P F 2
H14 H 0.0656 0.1163 0.6322 0.070 Uiso 0.30 1 calc PR F 2
C31A C 0.3741(3) 0.0149(2) 0.30408(14) 0.0501(8) Uani 1 1 d . . .
H31C H 0.3162 -0.0230 0.3116 0.060 Uiso 1 1 calc R E 1
H31D H 0.3510 0.0649 0.3135 0.060 Uiso 1 1 calc R E 1
C1E C 0.3109(4) 0.9255(3) 0.0873(2) 0.0602(11) Uani 0.90 1 d P D 1
H1E1 H 0.3342 0.9149 0.1231 0.090 Uiso 0.90 1 calc PR D 1
H1E2 H 0.2617 0.8787 0.0583 0.090 Uiso 0.90 1 calc PR D 1
H1E3 H 0.2681 0.9663 0.0939 0.090 Uiso 0.90 1 calc PR D 1
C34A C 0.1225(3) 0.1308(3) 0.5721(2) 0.0658(11) Uani 1 1 d . . .
H34C H 0.1040 0.0746 0.5520 0.079 Uiso 1 1 calc R F 1
H34D H 0.0678 0.1413 0.5972 0.079 Uiso 1 1 calc R F 1
N1C N 0.52540(17) 0.41829(11) 0.23417(9) 0.0212(4) Uani 1 1 d . . .
C13C C 0.4687(2) 0.37770(13) 0.17986(11) 0.0202(5) Uani 1 1 d . . .
C11C C 0.2932(2) 0.33570(14) 0.10680(12) 0.0264(5) Uani 1 1 d . . .
H11C H 0.2140 0.3353 0.0950 0.032 Uiso 1 1 calc R . .
C7C C 0.6411(2) 0.33709(15) 0.15839(11) 0.0246(5) Uani 1 1 d . . .
H7C H 0.6808 0.3098 0.1325 0.029 Uiso 1 1 calc R . .
C1C C 0.6376(2) 0.41923(14) 0.25236(11) 0.0223(5) Uani 1 1 d . . .
C8C C 0.5253(2) 0.33571(14) 0.13951(11) 0.0209(5) Uani 1 1 d . . .
C9C C 0.4617(2) 0.29404(15) 0.08253(11) 0.0268(5) Uani 1 1 d . . .
H9C H 0.4984 0.2657 0.0555 0.032 Uiso 1 1 calc R . .
C2C C 0.6955(2) 0.46162(15) 0.30977(12) 0.0268(5) Uani 1 1 d . . .
H2C H 0.6555 0.4898 0.3351 0.032 Uiso 1 1 calc R . .
C6C C 0.6990(2) 0.37777(15) 0.21448(11) 0.0235(5) Uani 1 1 d . . .
C12C C 0.3499(2) 0.37569(14) 0.16178(11) 0.0245(5) Uani 1 1 d . . .
H12C H 0.3103 0.4022 0.1881 0.029 Uiso 1 1 calc R . .
C10C C 0.3489(2) 0.29474(14) 0.06668(12) 0.0269(5) Uani 1 1 d . . .
H10C H 0.3072 0.2676 0.0284 0.032 Uiso 1 1 calc R . .
C5C C 0.8175(2) 0.38080(17) 0.23629(13) 0.0301(6) Uani 1 1 d . . .
H5C H 0.8599 0.3539 0.2118 0.036 Uiso 1 1 calc R . .
C3C C 0.8086(2) 0.46220(16) 0.32894(12) 0.0297(6) Uani 1 1 d . . .
H3C H 0.8463 0.4900 0.3677 0.036 Uiso 1 1 calc R . .
C4C C 0.8701(2) 0.42170(17) 0.29158(13) 0.0326(6) Uani 1 1 d . . .
H4C H 0.9490 0.4232 0.3054 0.039 Uiso 1 1 calc R . .
O1G O 0.0908(3) 0.30912(16) 0.34319(12) 0.0441(7) Uani 0.80 1 d P G 2
H1G H 0.0344 0.2721 0.3251 0.053 Uiso 0.80 1 calc PR G 2
C1G C 0.2023(7) 0.2778(3) 0.3541(3) 0.0786(18) Uani 0.80 1 d P G 2
H1G1 H 0.2667 0.3101 0.3466 0.118 Uiso 0.80 1 calc PR G 2
H1G2 H 0.1890 0.2247 0.3285 0.118 Uiso 0.80 1 calc PR G 2
H1G3 H 0.2210 0.2791 0.3939 0.118 Uiso 0.80 1 calc PR G 2
O2J O 0.0858(5) 0.0543(3) 0.4295(3) 0.0616(14) Uiso 0.50 1 d P H 1
H2J H 0.1032 0.0426 0.4590 0.074 Uiso 0.50 1 d P I 1
C3J C 0.0098(9) 0.0009(6) 0.3790(4) 0.096(3) Uiso 0.60 1 d P J 2
H3J1 H 0.0744 0.0459 0.3963 0.143 Uiso 0.60 1 calc PR J 2
H3J2 H 0.0369 -0.0457 0.3793 0.143 Uiso 0.60 1 calc PR J 2
H3J3 H -0.0502 0.0063 0.4009 0.143 Uiso 0.60 1 calc PR J 2
C1H C 0.668(3) 0.916(3) 0.245(2) 0.57(3) Uiso 0.70 1 d PD K 1
H1H1 H 0.7098 0.8786 0.2196 0.855 Uiso 0.70 1 d P L 1
H1H2 H 0.6515 0.8820 0.2729 0.855 Uiso 0.70 1 d P M 1
H1H3 H 0.7302 0.9584 0.2702 0.855 Uiso 0.70 1 d P N 1
O1H O 0.5444(4) 0.9324(3) 0.20899(16) 0.0665(11) Uani 0.70 1 d PD K 1
H1H H 0.5560 0.9368 0.1780 0.080 Uiso 0.70 1 d P O 1
O1F O 0.6330(6) 0.0840(3) 0.2146(2) 0.0962(18) Uani 0.70 1 d P P 1
H1F H 0.6117 0.0358 0.2047 0.115 Uiso 0.70 1 calc PR P 1
O14A O 0.1050(7) 0.1658(4) 0.5334(3) 0.0649(18) Uiso 0.40 1 d P F 1
H14D H 0.0995 0.1348 0.5007 0.078 Uiso 0.40 1 calc PR F 1
C2J C 0.1809(8) 0.0808(5) 0.4148(4) 0.061(2) Uiso 0.50 1 d P H 1
H2J1 H 0.1610 0.0831 0.3759 0.091 Uiso 0.50 1 calc PR H 1
H2J2 H 0.2338 0.0464 0.4161 0.091 Uiso 0.50 1 calc PR H 1
H2J3 H 0.2182 0.1325 0.4415 0.091 Uiso 0.50 1 calc PR H 1
C1F C 0.7522(8) 0.1107(5) 0.2558(3) 0.097(3) Uani 0.70 1 d P P 1
H1F1 H 0.7879 0.1628 0.2576 0.146 Uiso 0.70 1 calc PR P 1
H1F2 H 0.8010 0.0755 0.2421 0.146 Uiso 0.70 1 calc PR P 1
H1F3 H 0.7437 0.1108 0.2940 0.146 Uiso 0.70 1 calc PR P 1
O13' O -0.3705(7) 0.1691(5) 0.0333(4) 0.0475(18) Uiso 0.30 1 d P C 2
H13' H -0.3742 0.1354 0.0019 0.057 Uiso 0.30 1 calc PR C 2
O4J O 0.9379(11) 0.9460(7) 0.3012(5) 0.121(4) Uiso 0.40 1 d P Q 1
O15' O -0.0800(7) 0.1425(4) -0.2537(3) 0.0352(16) Uiso 0.30 1 d P A 2
H15' H -0.0405 0.1140 -0.2704 0.042 Uiso 0.30 1 calc PR A 2
O13 O 0.3348(15) 0.0809(9) 0.3116(7) 0.113(5) Uiso 0.30 1 d P E 2
H13 H 0.3564 0.1085 0.3461 0.136 Uiso 0.30 1 calc PR E 2
O2E O 0.2030(16) 0.8328(11) 0.0613(8) 0.030(4) Uiso 0.10 1 d P R 2
O14T O 0.0809(18) 0.0676(12) 0.5365(9) 0.143(6) Uiso 0.30 1 d P F 3
H14T H 0.0247 0.0455 0.5460 0.172 Uiso 0.30 1 calc PR F 3
O2F O 0.9662(18) 0.0930(12) 0.2934(9) 0.151(7) Uiso 0.30 1 d P S 2
O3J O -0.0502 -0.0063 0.3046 0.421 Uiso 0.60 1 d PD J 2
O14' O -0.1054 -0.0567 -0.2520 0.046 Uiso 0.10 1 d P B 2
H14' H -0.1502 -0.0999 -0.2603 0.055 Uiso 0.10 1 calc PR B 2
O2G O 0.2884(8) 0.2955(5) 0.3596(4) 0.0203(17) Uiso 0.20 1 d P T 1
H2G H 0.2598 0.3107 0.3331 0.024 Uiso 0.20 1 calc PR T 1
O1J O 0.3120(8) 0.2077(5) 0.4392(4) 0.102(2) Uiso 0.50 1 d P U 2
H1J H 0.3101 0.2251 0.4118 0.122 Uiso 0.50 1 calc PR U 2
C1J C 0.2349(17) 0.1254(11) 0.4180(8) 0.157(7) Uiso 0.50 1 d P U 2
H1J1 H 0.2832 0.0884 0.4199 0.235 Uiso 0.50 1 calc PR U 2
H1J2 H 0.1929 0.1134 0.3784 0.235 Uiso 0.50 1 calc PR U 2
H1J3 H 0.1799 0.1223 0.4424 0.235 Uiso 0.50 1 calc PR U 2
C2G C 0.254(2) 0.2148(15) 0.3427(12) 0.080(7) Uiso 0.20 1 d P T 1
H2G1 H 0.3022 0.1916 0.3179 0.120 Uiso 0.20 1 calc PR T 1
H2G2 H 0.1730 0.1981 0.3218 0.120 Uiso 0.20 1 calc PR T 1
H2G3 H 0.2627 0.1985 0.3767 0.120 Uiso 0.20 1 calc PR T 1
C2H C 0.6187(7) 0.8956(5) 0.2443(4) 0.0242(17) Uiso 0.30 1 d PD V 2
H2H1 H 0.6539 0.9281 0.2244 0.036 Uiso 0.30 1 calc PR V 2
H2H2 H 0.6622 0.8560 0.2459 0.036 Uiso 0.30 1 calc PR V 2
H2H3 H 0.6200 0.9273 0.2832 0.036 Uiso 0.30 1 calc PR V 2
O2H O 0.5162(15) 0.8639(11) 0.2178(9) 0.138(6) Uiso 0.30 1 d PD V 2
H2H H 0.4765 0.8973 0.2208 0.165 Uiso 0.30 1 calc PR V 2
H10 H -0.0963 0.0204 0.2867 0.188 Uiso 1 1 d D . .

loop_
_atom_site_aniso_label
_atom_site_aniso_U_11
_atom_site_aniso_U_22
_atom_site_aniso_U_33
_atom_site_aniso_U_23
_atom_site_aniso_U_13
_atom_site_aniso_U_12
O10B 0.0158(8) 0.0227(9) 0.0274(9) 0.0052(7) 0.0057(7) -0.0021(6)
O9B 0.0192(8) 0.0207(8) 0.0353(10) 0.0121(7) 0.0110(7) 0.0029(7)
O10A 0.0279(9) 0.0256(9) 0.0274(10) 0.0036(7) 0.0020(8) -0.0005(7)
O12B 0.0231(9) 0.0219(9) 0.0284(10) 0.0003(7) 0.0063(7) -0.0040(7)
O9A 0.0216(9) 0.0252(9) 0.0271(10) 0.0010(7) 0.0064(7) 0.0071(7)
O1B 0.0231(9) 0.0218(9) 0.0282(10) -0.0014(7) 0.0092(7) 0.0038(7)
O4B 0.0249(9) 0.0380(10) 0.0203(9) 0.0096(8) 0.0025(7) 0.0159(8)
O6B 0.0269(9) 0.0360(10) 0.0257(10) 0.0100(8) 0.0081(8) 0.0169(8)
O11A 0.0209(9) 0.0294(10) 0.0269(10) 0.0045(7) -0.0009(7) -0.0022(7)
O11B 0.0159(8) 0.0273(9) 0.0281(10) 0.0049(7) 0.0046(7) -0.0050(7)
O1I 0.0297(9) 0.0216(9) 0.0253(9) 0.0059(7) 0.0064(8) 0.0030(7)
O8A 0.0313(10) 0.0332(10) 0.0203(9) 0.0023(7) 0.0019(8) 0.0071(8)
O3B 0.0416(11) 0.0458(12) 0.0229(10) 0.0162(9) 0.0087(8) 0.0234(9)
O8B 0.0206(9) 0.0261(9) 0.0337(10) 0.0077(8) 0.0094(7) 0.0081(7)
O7B 0.0317(10) 0.0224(9) 0.0358(10) 0.0137(8) 0.0147(8) 0.0133(7)
O5B 0.0235(9) 0.0487(12) 0.0254(10) 0.0087(8) 0.0027(8) 0.0187(9)
O7A 0.0435(11) 0.0336(10) 0.0209(9) 0.0095(8) 0.0065(8) 0.0131(9)
O12A 0.0223(9) 0.0321(10) 0.0301(10) 0.0070(8) 0.0066(8) 0.0018(7)
O6A 0.0406(11) 0.0409(11) 0.0215(10) 0.0058(8) 0.0013(8) 0.0184(9)
O2B 0.0344(10) 0.0430(11) 0.0202(9) 0.0021(8) -0.0012(8) 0.0154(9)
C6B 0.0101(10) 0.0222(12) 0.0232(12) 0.0074(9) 0.0038(9) 0.0062(8)
N1D 0.0194(10) 0.0205(10) 0.0252(11) 0.0063(8) 0.0046(8) 0.0063(8)
O1A 0.0292(11) 0.0319(11) 0.0672(16) 0.0034(10) 0.0251(10) -0.0011(9)
C26B 0.0134(10) 0.0154(11) 0.0268(13) 0.0097(9) 0.0007(9) 0.0014(8)
C19B 0.0164(11) 0.0181(11) 0.0172(11) 0.0051(9) 0.0016(9) 0.0023(9)
C25B 0.0165(11) 0.0151(11) 0.0250(12) 0.0105(9) 0.0024(9) 0.0043(9)
C22B 0.0141(11) 0.0190(11) 0.0278(13) 0.0123(10) 0.0059(9) 0.0028(9)
C23B 0.0169(11) 0.0171(11) 0.0271(13) 0.0103(9) 0.0015(10) -0.0008(9)
C3B 0.0217(12) 0.0369(14) 0.0213(12) 0.0125(11) 0.0069(10) 0.0166(11)
C8B 0.0220(12) 0.0201(11) 0.0219(12) 0.0074(9) 0.0048(10) 0.0062(9)
O3A 0.0507(13) 0.0392(12) 0.0523(14) 0.0152(10) 0.0194(11) 0.0280(10)
C13D 0.0218(12) 0.0178(11) 0.0273(13) 0.0093(10) 0.0060(10) 0.0051(9)
C24B 0.0198(11) 0.0155(11) 0.0227(12) 0.0061(9) 0.0024(10) 0.0013(9)
O4A 0.0392(11) 0.0504(13) 0.0314(11) 0.0070(9) 0.0078(9) 0.0202(10)
C22A 0.0248(12) 0.0207(12) 0.0238(13) 0.0086(10) -0.0017(10) 0.0038(10)
C27B 0.0181(11) 0.0151(11) 0.0240(12) 0.0101(9) 0.0022(9) 0.0037(9)
C16B 0.0173(11) 0.0212(12) 0.0225(12) 0.0044(9) 0.0050(9) 0.0041(9)
C28B 0.0142(11) 0.0170(11) 0.0252(12) 0.0072(9) 0.0017(9) 0.0029(9)
C20A 0.0196(11) 0.0275(13) 0.0244(13) 0.0070(10) 0.0041(10) 0.0075(10)
C10B 0.0202(11) 0.0177(11) 0.0277(13) 0.0082(10) 0.0081(10) 0.0064(9)
C16A 0.0185(11) 0.0337(14) 0.0193(12) 0.0049(10) 0.0045(9) 0.0098(10)
C12B 0.0181(11) 0.0187(11) 0.0240(12) 0.0125(9) 0.0028(9) 0.0033(9)
C17B 0.0190(11) 0.0179(11) 0.0202(12) 0.0065(9) 0.0027(9) -0.0003(9)
C20B 0.0209(11) 0.0158(11) 0.0163(11) 0.0044(9) 0.0019(9) 0.0013(9)
C23A 0.0212(12) 0.0226(12) 0.0267(13) 0.0105(10) -0.0027(10) 0.0000(10)
O15A 0.0283(11) 0.0365(12) 0.0730(17) 0.0143(11) 0.0105(11) 0.0074(9)
C18B 0.0174(11) 0.0172(11) 0.0176(11) 0.0054(9) 0.0017(9) 0.0019(9)
C13B 0.0195(11) 0.0182(11) 0.0262(13) 0.0120(9) 0.0070(10) 0.0063(9)
C18A 0.0158(11) 0.0256(12) 0.0222(12) 0.0049(10) 0.0019(9) 0.0074(9)
C11B 0.0216(11) 0.0135(10) 0.0220(12) 0.0085(9) 0.0035(9) 0.0015(9)
C14B 0.0238(12) 0.0151(11) 0.0216(12) 0.0064(9) 0.0041(10) 0.0022(9)
C38B 0.0157(11) 0.0203(11) 0.0218(12) 0.0092(9) 0.0010(9) 0.0054(9)
C2B 0.0175(11) 0.0339(14) 0.0203(12) 0.0022(10) 0.0043(9) 0.0115(10)
C4B 0.0153(11) 0.0259(12) 0.0236(12) 0.0106(10) 0.0074(9) 0.0095(9)
C24A 0.0196(12) 0.0255(12) 0.0274(13) 0.0128(10) 0.0021(10) 0.0031(10)
C9B 0.0189(11) 0.0263(12) 0.0249(13) 0.0103(10) 0.0022(10) 0.0088(10)
C5A 0.0206(12) 0.0251(12) 0.0186(12) 0.0033(9) -0.0002(9) 0.0041(10)
C1B 0.0122(10) 0.0245(12) 0.0245(13) 0.0032(10) 0.0047(9) 0.0061(9)
C25A 0.0212(12) 0.0217(12) 0.0259(13) 0.0099(10) 0.0003(10) 0.0034(9)
O5A 0.0415(12) 0.0657(15) 0.0293(11) 0.0060(10) -0.0015(9) 0.0292(11)
C15A 0.0224(12) 0.0306(13) 0.0222(13) 0.0088(10) 0.0058(10) 0.0108(10)
C5B 0.0135(10) 0.0209(11) 0.0199(12) 0.0063(9) 0.0027(9) 0.0049(9)
O2A 0.0258(10) 0.0474(13) 0.0598(15) -0.0014(11) 0.0076(10) 0.0117(9)
C1D 0.0174(11) 0.0232(12) 0.0320(14) 0.0148(10) 0.0067(10) 0.0069(9)
C2D 0.0224(12) 0.0247(13) 0.0338(15) 0.0126(11) 0.0045(11) 0.0068(10)
C26A 0.0196(12) 0.0221(12) 0.0273(13) 0.0099(10) -0.0011(10) 0.0022(9)
C35A 0.0196(12) 0.0285(13) 0.0245(13) 0.0106(10) -0.0014(10) 0.0061(10)
C39B 0.0172(11) 0.0257(12) 0.0253(13) 0.0090(10) 0.0021(10) 0.0082(9)
C15B 0.0244(12) 0.0170(11) 0.0197(12) 0.0052(9) 0.0029(10) 0.0062(9)
O16A 0.0444(13) 0.0664(16) 0.0449(14) 0.0324(13) -0.0104(11) -0.0153(11)
C17A 0.0140(11) 0.0246(12) 0.0248(13) 0.0030(10) 0.0046(9) 0.0074(9)
C27A 0.0199(12) 0.0214(12) 0.0264(13) 0.0099(10) -0.0006(10) 0.0053(9)
C8A 0.0326(14) 0.0261(13) 0.0288(14) 0.0059(11) 0.0034(11) 0.0066(11)
C12A 0.0283(13) 0.0202(12) 0.0243(13) 0.0065(10) -0.0012(10) 0.0039(10)
C11A 0.0292(13) 0.0180(12) 0.0270(13) 0.0053(10) 0.0026(11) 0.0031(10)
O16B 0.0243(11) 0.0309(11) 0.0860(19) 0.0042(11) 0.0068(11) -0.0004(9)
C28A 0.0207(12) 0.0253(13) 0.0252(13) 0.0097(10) 0.0030(10) 0.0011(10)
C21B 0.0174(11) 0.0193(11) 0.0245(13) 0.0114(9) 0.0053(9) 0.0033(9)
C7A 0.0330(14) 0.0231(12) 0.0225(13) 0.0043(10) 0.0023(11) 0.0067(10)
C6A 0.0199(12) 0.0271(13) 0.0191(12) 0.0040(10) 0.0000(10) 0.0027(10)
C14A 0.0296(14) 0.0259(13) 0.0264(14) 0.0090(10) 0.0041(11) 0.0052(11)
C6D 0.0221(13) 0.0321(14) 0.0372(15) 0.0192(12) 0.0135(11) 0.0116(11)
C35B 0.0209(12) 0.0239(12) 0.0249(13) 0.0116(10) 0.0013(10) 0.0037(9)
C1A 0.0217(13) 0.0294(14) 0.0327(15) 0.0016(11) 0.0034(11) -0.0003(10)
C2A 0.0238(13) 0.0341(15) 0.0354(15) 0.0005(12) 0.0051(11) 0.0080(11)
C32B 0.0250(13) 0.0212(12) 0.0249(13) 0.0093(10) 0.0008(10) -0.0040(10)
C3A 0.0326(14) 0.0302(14) 0.0270(14) 0.0032(11) 0.0021(11) 0.0131(11)
C38A 0.0219(12) 0.0305(13) 0.0248(13) 0.0120(11) 0.0007(10) 0.0031(10)
C19A 0.0194(11) 0.0246(12) 0.0205(12) 0.0038(10) 0.0020(9) 0.0071(9)
C8D 0.0289(13) 0.0254(13) 0.0262(13) 0.0119(10) 0.0101(11) 0.0092(10)
C12D 0.0214(12) 0.0260(13) 0.0323(14) 0.0056(11) 0.0050(11) 0.0067(10)
C10A 0.0356(14) 0.0241(13) 0.0219(13) 0.0049(10) -0.0008(11) 0.0044(11)
C21A 0.0202(12) 0.0207(12) 0.0251(13) 0.0056(10) -0.0005(10) 0.0064(9)
C29B 0.0198(12) 0.0221(12) 0.0355(14) 0.0141(11) 0.0072(11) 0.0056(10)
C13A 0.0316(14) 0.0183(12) 0.0245(13) 0.0044(10) 0.0021(11) 0.0015(10)
C7B 0.0212(12) 0.0254(12) 0.0260(13) 0.0147(10) 0.0080(10) 0.0100(10)
C3D 0.0225(13) 0.0303(14) 0.0372(15) 0.0196(12) -0.0004(11) 0.0029(10)
C4A 0.0298(13) 0.0247(13) 0.0167(12) 0.0023(9) -0.0003(10) 0.0054(10)
C39A 0.0326(14) 0.0351(15) 0.0255(14) 0.0081(11) 0.0028(12) 0.0019(12)
C9A 0.0317(14) 0.0314(14) 0.0262(14) 0.0049(11) -0.0020(11) 0.0093(11)
O15B 0.0315(15) 0.0372(16) 0.0322(16) 0.0143(13) -0.0077(13) -0.0031(14)
C36B 0.0375(15) 0.0359(15) 0.0259(14) 0.0103(12) 0.0031(12) 0.0054(12)
C37A 0.0228(13) 0.0351(15) 0.0404(16) 0.0142(12) -0.0005(12) 0.0085(11)
C7D 0.0292(14) 0.0374(15) 0.0329(15) 0.0154(12) 0.0162(12) 0.0158(12)
C36A 0.0227(13) 0.0337(14) 0.0295(14) 0.0108(11) 0.0011(11) 0.0115(11)
O14B 0.0435(14) 0.0673(18) 0.0527(17) 0.0378(14) 0.0013(12) 0.0015(13)
C5D 0.0211(13) 0.0490(17) 0.0483(18) 0.0254(14) 0.0133(13) 0.0158(12)
C11D 0.0250(13) 0.0250(13) 0.0348(15) 0.0072(11) -0.0024(11) 0.0029(10)
C40B 0.0157(11) 0.0356(14) 0.0321(14) 0.0112(11) 0.0010(10) 0.0065(10)
C9D 0.0418(16) 0.0330(15) 0.0256(14) 0.0080(11) 0.0101(12) 0.0112(12)
C37B 0.0521(19) 0.0390(17) 0.0280(15) 0.0163(13) -0.0028(14) -0.0062(14)
O13B 0.0227(14) 0.063(2) 0.051(2) 0.0239(16) 0.0132(13) 0.0139(14)
C10D 0.0411(16) 0.0271(14) 0.0263(14) 0.0068(11) -0.0008(12) 0.0042(12)
O1E 0.0520(16) 0.0635(18) 0.098(2) 0.0543(18) 0.0360(16) 0.0330(14)
C4D 0.0177(12) 0.0458(17) 0.0509(19) 0.0292(14) 0.0067(12) 0.0112(12)
C29A 0.0348(15) 0.0247(13) 0.0242(14) 0.0046(10) 0.0000(11) -0.0008(11)
C31B 0.0243(14) 0.0379(16) 0.056(2) 0.0102(14) 0.0115(13) 0.0083(12)
C32A 0.0286(14) 0.0287(14) 0.0396(16) 0.0090(12) 0.0018(12) 0.0041(11)
C40A 0.0430(17) 0.0428(17) 0.0291(15) 0.0158(13) 0.0001(13) -0.0060(13)
C33B 0.0410(16) 0.0335(15) 0.0273(15) 0.0057(12) -0.0003(12) -0.0049(12)
C34B 0.0475(19) 0.0471(19) 0.0346(17) 0.0162(14) -0.0087(14) -0.0128(15)
C1I 0.0374(16) 0.0414(17) 0.0400(17) 0.0125(13) 0.0103(13) 0.0145(13)
C30A 0.0425(17) 0.0447(18) 0.0259(15) 0.0059(13) -0.0025(13) -0.0013(14)
C30B 0.0253(14) 0.0442(17) 0.0469(18) 0.0127(14) 0.0129(13) 0.0096(12)
C33A 0.0374(18) 0.054(2) 0.065(2) 0.0168(18) 0.0131(17) 0.0069(15)
O13A 0.0298(19) 0.242(7) 0.0214(18) 0.020(3) -0.0054(15) -0.008(3)
C31A 0.049(2) 0.060(2) 0.0309(17) 0.0127(15) -0.0055(15) 0.0011(16)
C1E 0.053(2) 0.068(3) 0.081(3) 0.041(2) 0.027(2) 0.030(2)
C34A 0.0312(18) 0.064(3) 0.094(3) 0.019(2) 0.0101(19) 0.0059(17)
N1C 0.0177(10) 0.0207(10) 0.0244(11) 0.0064(8) 0.0032(8) 0.0055(8)
C13C 0.0192(11) 0.0180(11) 0.0252(13) 0.0097(9) 0.0051(10) 0.0045(9)
C11C 0.0179(12) 0.0226(12) 0.0362(15) 0.0117(11) -0.0014(10) 0.0015(9)
C7C 0.0229(12) 0.0281(13) 0.0288(13) 0.0120(11) 0.0112(11) 0.0120(10)
C1C 0.0176(11) 0.0225(12) 0.0283(13) 0.0114(10) 0.0036(10) 0.0049(9)
C8C 0.0203(12) 0.0216(12) 0.0236(13) 0.0109(10) 0.0056(10) 0.0054(9)
C9C 0.0309(13) 0.0256(13) 0.0252(13) 0.0083(10) 0.0081(11) 0.0083(11)
C2C 0.0228(12) 0.0275(13) 0.0280(14) 0.0087(11) 0.0003(10) 0.0059(10)
C6C 0.0178(12) 0.0268(13) 0.0310(14) 0.0150(11) 0.0073(10) 0.0074(10)
C12C 0.0188(12) 0.0226(12) 0.0312(14) 0.0078(10) 0.0038(10) 0.0057(9)
C10C 0.0288(13) 0.0216(12) 0.0259(13) 0.0085(10) -0.0016(11) 0.0002(10)
C5C 0.0188(12) 0.0401(15) 0.0367(16) 0.0167(12) 0.0070(11) 0.0125(11)
C3C 0.0254(13) 0.0292(14) 0.0318(15) 0.0125(11) -0.0019(11) 0.0031(10)
C4C 0.0182(12) 0.0390(15) 0.0428(17) 0.0197(13) 0.0006(11) 0.0076(11)
O1G 0.0572(17) 0.0396(15) 0.0319(14) 0.0038(11) 0.0193(13) 0.0063(13)
C1G 0.126(6) 0.056(3) 0.055(3) 0.018(3) 0.022(4) 0.023(3)
O1H 0.066(3) 0.088(3) 0.040(2) 0.014(2) 0.0114(18) 0.016(2)
O1F 0.159(6) 0.090(4) 0.052(3) 0.035(3) 0.022(3) 0.041(4)
C1F 0.111(6) 0.115(7) 0.054(4) 0.022(4) 0.008(4) 0.016(5)

loop_
_atom_type_symbol
_atom_type_description
_atom_type_scat_dispersion_real
_atom_type_scat_dispersion_imag
_atom_type_scat_source
C C 0.0181 0.0091 'International Tables Vol C Tables 4.2.6.8 and 6.1.1.4'
H H 0.0000 0.0000 'International Tables Vol C Tables 4.2.6.8 and 6.1.1.4'
O O 0.0492 0.0322 'International Tables Vol C Tables 4.2.6.8 and 6.1.1.4'
N N 0.0311 0.0180 'International Tables Vol C Tables 4.2.6.8 and 6.1.1.4'

loop_
_geom_angle_atom_site_label_1
_geom_angle_atom_site_label_2
_geom_angle_atom_site_label_3
_geom_angle
C22B O10B H10B 109.5
C17B O9B H9B 109.5
C22A O10A H10A 109.5
C24B O12B H12B 109.5
C17A O9A H9A 109.5
C1B O1B H1B 109.5
C8B O4B H4B 109.5
C10B O6B H6B 109.5
C23A O11A H11A 109.5
C23B O11B H11B 109.5
C1I O1I H1I 109.5
C16A O8A H8A 109.5
C3B O3B H3B 109.5
C16B O8B H8B 109.5
C15B O7B H7B 109.5
C9B O5B H5B 109.5
C15A O7A H7A 109.5
C24A O12A H12A 109.5
C10A O6A H6A 109.5
C2B O2B H2B 109.5
C5B C6B C1B 118.3(2)
C5B C6B C28B 121.4(2)
C1B C6B C28B 120.2(2)
C5B C6B H1 91.1
C1B C6B H1 91.1
C28B C6B H1 91.1
C13D N1D C1D 119.8(2)
C1A O1A H1A 109.5
C25B C26B C27B 123.4(2)
C25B C26B H26B 118.3
C27B C26B H26B 118.3
C18B C19B C20B 122.9(2)
C18B C19B H19B 118.5
C20B C19B H19B 118.5
C26B C25B C24B 117.5(2)
C26B C25B C28B 122.0(2)
C24B C25B C28B 120.4(2)
O10B C22B C23B 115.1(2)
O10B C22B C27B 124.0(2)
C23B C22B C27B 120.9(2)
O11B C23B C22B 121.5(2)
O11B C23B C24B 118.0(2)
C22B C23B C24B 120.5(2)
O3B C3B C2B 115.0(2)
O3B C3B C4B 123.5(2)
C2B C3B C4B 121.4(2)
O4B C8B C13B 119.9(2)
O4B C8B C9B 119.6(2)
C13B C8B C9B 120.5(2)
C3A O3A H3A 109.5
N1D C13D C12D 119.1(2)
N1D C13D C8D 122.0(2)
C12D C13D C8D 118.9(2)
O12B C24B C23B 114.6(2)
O12B C24B C25B 125.2(2)
C23B C24B C25B 120.2(2)
C8A O4A H4A 109.5
O10A C22A C23A 115.3(2)
O10A C22A C27A 124.5(2)
C23A C22A C27A 120.2(2)
C22B C27B C26B 117.3(2)
C22B C27B C21B 119.4(2)
C26B C27B C21B 123.4(2)
O8B C16B C17B 119.7(2)
O8B C16B C15B 120.6(2)
C17B C16B C15B 119.7(2)
C6B C28B C25B 108.81(18)
C6B C28B C38B 111.89(18)
C25B C28B C38B 112.9(2)
C15A C20A C19A 117.7(2)
C15A C20A C14A 120.1(2)
C19A C20A C14A 122.1(2)
O6B C10B C9B 114.3(2)
O6B C10B C11B 124.6(2)
C9B C10B C11B 121.0(2)
O8A C16A C15A 116.6(2)
O8A C16A C17A 122.2(2)
C15A C16A C17A 121.1(2)
C13B C12B C11B 123.1(2)
C13B C12B H2 118.4
C11B C12B H2 118.4
O9B C17B C16B 121.1(2)
O9B C17B C18B 118.2(2)
C16B C17B C18B 120.8(2)
C15B C20B C19B 117.5(2)
C15B C20B C14B 122.1(2)
C19B C20B C14B 120.4(2)
O11A C23A C24A 117.8(2)
O11A C23A C22A 121.3(2)
C24A C23A C22A 121.0(2)
C37A O15A H15A 109.5
C19B C18B C17B 118.0(2)
C19B C18B C21B 120.7(2)
C17B C18B C21B 121.2(2)
C12B C13B C8B 117.9(2)
C12B C13B C7B 123.0(2)
C8B C13B C7B 119.1(2)
C19A C18A C17A 117.9(2)
C19A C18A C21A 121.4(2)
C17A C18A C21A 120.6(2)
C10B C11B C12B 117.2(2)
C10B C11B C14B 120.3(2)
C12B C11B C14B 122.4(2)
C11B C14B C20B 110.07(19)
C11B C14B C32B 113.1(2)
C20B C14B C32B 111.94(19)
C11B C14B H14B 107.1
C20B C14B H14B 107.1
C32B C14B H14B 107.1
C39B C38B C28B 112.6(2)
C39B C38B H38A 109.1
C28B C38B H38A 109.1
C39B C38B H38B 109.1
C28B C38B H38B 109.1
H38A C38B H38B 107.8
O2B C2B C3B 123.3(2)
O2B C2B C1B 116.7(2)
C3B C2B C1B 120.0(2)
C3B C4B C5B 117.2(2)
C3B C4B C7B 121.5(2)
C5B C4B C7B 121.2(2)
O12A C24A C23A 118.8(2)
O12A C24A C25A 120.9(2)
C23A C24A C25A 120.3(2)
O5B C9B C10B 122.2(2)
O5B C9B C8B 117.6(2)
C10B C9B C8B 120.2(2)
C6A C5A C4A 123.0(2)
C6A C5A H5A 118.5
C4A C5A H5A 118.5
O1B C1B C2B 119.4(2)
O1B C1B C6B 120.5(2)
C2B C1B C6B 120.0(2)
C26A C25A C24A 117.5(2)
C26A C25A C28A 122.8(2)
C24A C25A C28A 119.7(2)
C9A O5A H5A1 109.5
O7A C15A C16A 120.7(2)
O7A C15A C20A 118.8(2)
C16A C15A C20A 120.5(2)
C6B C5B C4B 122.9(2)
C6B C5B H3 118.6
C4B C5B H3 118.6
C2A O2A H2A 109.5
N1D C1D C2D 119.4(2)
N1D C1D C6D 121.2(2)
C2D C1D C6D 119.3(2)
C3D C2D C1D 120.0(3)
C3D C2D H2D 120.0
C1D C2D H2D 120.0
C27A C26A C25A 123.7(2)
C27A C26A H26A 118.1
C25A C26A H26A 118.1
C36A C35A C21A 113.1(2)
C36A C35A H35A 109.0
C21A C35A H35A 109.0
C36A C35A H35B 109.0
C21A C35A H35B 109.0
H35A C35A H35B 107.8
C40B C39B C38B 113.0(2)
C40B C39B H39A 109.0
C38B C39B H39A 109.0
C40B C39B H39B 109.0
C38B C39B H39B 109.0
H39A C39B H39B 107.8
O7B C15B C20B 118.8(2)
O7B C15B C16B 120.2(2)
C20B C15B C16B 121.0(2)
C40A O16A H16A 109.5
O9A C17A C16A 118.5(2)
O9A C17A C18A 121.8(2)
C16A C17A C18A 119.5(2)
C26A C27A C22A 117.3(2)
C26A C27A C21A 121.9(2)
C22A C27A C21A 120.8(2)
O4A C8A C9A 114.7(2)
O4A C8A C13A 124.9(3)
C9A C8A C13A 120.4(3)
C13A C12A C11A 123.3(2)
C13A C12A H4 118.3
C11A C12A H4 118.3
C10A C11A C12A 117.6(2)
C10A C11A C14A 120.6(2)
C12A C11A C14A 121.8(2)
C40B O16B H16B 109.5
C25A C28A C6A 110.5(2)
C25A C28A C38A 114.4(2)
C6A C28A C38A 111.3(2)
C25A C28A H28A 106.7
C6A C28A H28A 106.7
C38A C28A H28A 106.7
C27B C21B C18B 110.10(19)
C27B C21B C35B 114.52(19)
C18B C21B C35B 111.67(19)
C27B C21B H21B 106.7
C18B C21B H21B 106.7
C35B C21B H21B 106.7
C13A C7A C4A 109.8(2)
C13A C7A C29A 113.6(2)
C4A C7A C29A 111.8(2)
C13A C7A H5 107.1
C4A C7A H5 107.1
C29A C7A H5 107.1
C5A C6A C1A 118.1(2)
C5A C6A C28A 121.0(2)
C1A C6A C28A 120.9(2)
C11A C14A C32A 113.7(2)
C11A C14A C20A 110.6(2)
C32A C14A C20A 112.7(2)
C11A C14A H14A 106.4
C32A C14A H14A 106.4
C20A C14A H14A 106.4
C7D C6D C5D 123.2(3)
C7D C6D C1D 118.4(2)
C5D C6D C1D 118.4(3)
C36B C35B C21B 110.6(2)
C36B C35B H35C 109.5
C21B C35B H35C 109.5
C36B C35B H35D 109.5
C21B C35B H35D 109.5
H35C C35B H35D 108.1
O1A C1A C6A 120.4(3)
O1A C1A C2A 119.0(2)
C6A C1A C2A 120.6(3)
O2A C2A C3A 119.6(3)
O2A C2A C1A 120.7(3)
C3A C2A C1A 119.8(2)
C33B C32B C14B 113.1(2)
C33B C32B H32A 109.0
C14B C32B H32A 109.0
C33B C32B H32B 109.0
C14B C32B H32B 109.0
H32A C32B H32B 107.8
O3A C3A C2A 119.4(3)
O3A C3A C4A 119.3(3)
C2A C3A C4A 121.3(3)
C39A C38A C28A 111.3(2)
C39A C38A H38C 109.4
C28A C38A H38C 109.4
C39A C38A H38D 109.4
C28A C38A H38D 109.4
H38C C38A H38D 108.0
C18A C19A C20A 123.2(2)
C18A C19A H19A 118.4
C20A C19A H19A 118.4
C7D C8D C9D 123.2(2)
C7D C8D C13D 117.8(2)
C9D C8D C13D 119.0(2)
C11D C12D C13D 119.7(2)
C11D C12D H12D 120.1
C13D C12D H12D 120.1
O6A C10A C9A 114.9(2)
O6A C10A C11A 124.6(2)
C9A C10A C11A 120.4(2)
C18A C21A C27A 109.68(19)
C18A C21A C35A 112.5(2)
C27A C21A C35A 112.4(2)
C18A C21A H21A 107.3
C27A C21A H21A 107.3
C35A C21A H21A 107.3
C30B C29B C7B 110.2(2)
C30B C29B H29A 109.6
C7B C29B H29A 109.6
C30B C29B H29B 109.6
C7B C29B H29B 109.6
H29A C29B H29B 108.1
C12A C13A C8A 117.6(2)
C12A C13A C7A 122.4(2)
C8A C13A C7A 120.0(2)
C13B C7B C4B 111.20(19)
C13B C7B C29B 113.6(2)
C4B C7B C29B 112.03(19)
C13B C7B H6 106.5
C4B C7B H6 106.5
C29B C7B H6 106.5
C2D C3D C4D 121.0(3)
C2D C3D H3D 119.5
C4D C3D H3D 119.5
C3A C4A C5A 117.3(2)
C3A C4A C7A 121.9(2)
C5A C4A C7A 120.8(2)
C40A C39A C38A 114.4(2)
C40A C39A H39C 108.7
C38A C39A H39C 108.7
C40A C39A H39D 108.7
C38A C39A H39D 108.7
H39C C39A H39D 107.6
O5A C9A C10A 119.6(2)
O5A C9A C8A 119.8(3)
C10A C9A C8A 120.6(2)
C37B O15B H15B 109.5
C37B C36B C35B 114.6(3)
C37B C36B H36A 108.6
C35B C36B H36A 108.6
C37B C36B H36B 108.6
C35B C36B H36B 108.6
H36A C36B H36B 107.6
O15A C37A C36A 110.7(2)
O15A C37A H37A 109.5
C36A C37A H37A 109.5
O15A C37A H37B 109.5
C36A C37A H37B 109.5
H37A C37A H37B 108.1
C6D C7D C8D 120.8(2)
C6D C7D H7D 119.6
C8D C7D H7D 119.6
C37A C36A C35A 113.2(2)
C37A C36A H36C 108.9
C35A C36A H36C 108.9
C37A C36A H36D 108.9
C35A C36A H36D 108.9
H36C C36A H36D 107.7
C34B O14B H14C 109.5
C4D C5D C6D 121.0(3)
C4D C5D H5D 119.5
C6D C5D H5D 119.5
C12D C11D C10D 121.7(3)
C12D C11D H11D 119.2
C10D C11D H11D 119.2
O16B C40B C39B 109.0(2)
O16B C40B H40A 109.9
C39B C40B H40A 109.9
O16B C40B H40B 109.9
C39B C40B H40B 109.9
H40A C40B H40B 108.3
C10D C9D C8D 120.3(3)
C10D C9D H9D 119.9
C8D C9D H9D 119.9
O15B C37B O15' 32.5(3)
O15B C37B C36B 112.7(2)
O15' C37B C36B 103.0(4)
O15B C37B H37C 109.1
O15' C37B H37C 138.9
C36B C37B H37C 109.1
O15B C37B H37D 109.1
O15' C37B H37D 84.4
C36B C37B H37D 109.1
H37C C37B H37D 107.8
C31B O13B H13B 109.5
C9D C10D C11D 120.3(3)
C9D C10D H10D 119.8
C11D C10D H10D 119.8
C5D C4D C3D 120.3(2)
C5D C4D H4D 119.8
C3D C4D H4D 119.8
C30A C29A C7A 111.8(2)
C30A C29A H29C 109.3
C7A C29A H29C 109.3
C30A C29A H29D 109.3
C7A C29A H29D 109.3
H29C C29A H29D 107.9
O13B C31B C30B 108.3(3)
O13B C31B O13' 121.6(4)
C30B C31B O13' 110.1(4)
O13B C31B H31A 110.0
C30B C31B H31A 110.0
O13' C31B H31A 14.0
O13B C31B H31B 110.0
C30B C31B H31B 110.0
O13' C31B H31B 95.9
H31A C31B H31B 108.4
C33A C32A C14A 111.1(3)
C33A C32A H32C 109.4
C14A C32A H32C 109.4
C33A C32A H32D 109.4
C14A C32A H32D 109.4
H32C C32A H32D 108.0
O16A C40A C39A 113.0(2)
O16A C40A H40C 109.0
C39A C40A H40C 109.0
O16A C40A H40D 109.0
C39A C40A H40D 109.0
H40C C40A H40D 107.8
C34B C33B C32B 113.2(3)
C34B C33B H33A 108.9
C32B C33B H33A 108.9
C34B C33B H33B 108.9
C32B C33B H33B 108.9
H33A C33B H33B 107.8
O14B C34B C33B 113.5(3)
O14B C34B O14' 124.3(3)
C33B C34B O14' 100.6(3)
O14B C34B H34A 108.9
C33B C34B H34A 108.9
O14' C34B H34A 15.5
O14B C34B H34B 108.9
C33B C34B H34B 108.9
O14' C34B H34B 99.1
H34A C34B H34B 107.7
O1I C1I H1I1 109.5
O1I C1I H1I2 109.5
H1I1 C1I H1I2 109.5
O1I C1I H1I3 109.5
H1I1 C1I H1I3 109.5
H1I2 C1I H1I3 109.5
C31A C30A C29A 112.7(3)
C31A C30A H30A 109.1
C29A C30A H30A 109.1
C31A C30A H30B 109.1
C29A C30A H30B 109.1
H30A C30A H30B 107.8
C31B C30B C29B 114.4(3)
C31B C30B H30C 108.7
C29B C30B H30C 108.7
C31B C30B H30D 108.7
C29B C30B H30D 108.7
H30C C30B H30D 107.6
C34A C33A C32A 113.4(3)
C34A C33A H33C 108.9
C32A C33A H33C 108.9
C34A C33A H33D 108.9
C32A C33A H33D 108.9
H33C C33A H33D 107.7
C31A O13A H13A 109.5
C34A O14 H14 109.5
O13 C31A O13A 105.1(8)
O13 C31A C30A 115.4(8)
O13A C31A C30A 108.7(3)
O13 C31A H31C 107.5
O13A C31A H31C 109.9
C30A C31A H31C 109.9
O13 C31A H31D 6.0
O13A C31A H31D 109.9
C30A C31A H31D 109.9
H31C C31A H31D 108.3
O14T C34A O14A 92.1(12)
O14T C34A O14 91.8(11)
O14A C34A O14 116.6(6)
O14T C34A C33A 123.9(11)
O14A C34A C33A 115.5(5)
O14 C34A C33A 113.8(6)
O14T C34A H34C 18.0
O14A C34A H34C 108.4
O14 C34A H34C 90.9
C33A C34A H34C 108.4
O14T C34A H34D 107.1
O14A C34A H34D 108.4
O14 C34A H34D 16.6
C33A C34A H34D 108.4
H34C C34A H34D 107.5
C13C N1C C1C 120.5(2)
N1C C13C C12C 119.8(2)
N1C C13C C8C 121.5(2)
C12C C13C C8C 118.7(2)
C12C C11C C10C 121.7(2)
C12C C11C H11C 119.2
C10C C11C H11C 119.2
C6C C7C C8C 120.8(2)
C6C C7C H7C 119.6
C8C C7C H7C 119.6
N1C C1C C2C 119.7(2)
N1C C1C C6C 120.9(2)
C2C C1C C6C 119.4(2)
C7C C8C C9C 122.8(2)
C7C C8C C13C 117.8(2)
C9C C8C C13C 119.3(2)
C10C C9C C8C 120.1(2)
C10C C9C H9C 119.9
C8C C9C H9C 119.9
C3C C2C C1C 120.3(3)
C3C C2C H2C 119.9
C1C C2C H2C 119.9
C7C C6C C5C 123.2(2)
C7C C6C C1C 118.5(2)
C5C C6C C1C 118.3(2)
C11C C12C C13C 119.8(2)
C11C C12C H12C 120.1
C13C C12C H12C 120.1
C9C C10C C11C 120.3(2)
C9C C10C H10C 119.9
C11C C10C H10C 119.9
C4C C5C C6C 120.8(3)
C4C C5C H5C 119.6
C6C C5C H5C 119.6
C2C C3C C4C 120.6(3)
C2C C3C H3C 119.7
C4C C3C H3C 119.7
C5C C4C C3C 120.6(2)
C5C C4C H4C 119.7
C3C C4C H4C 119.7
C1G O1G H1G 109.5
O1G C1G H1G1 109.5
O1G C1G H1G2 109.5
H1G1 C1G H1G2 109.5
O1G C1G H1G3 109.5
H1G1 C1G H1G3 109.5
H1G2 C1G H1G3 109.5
C2J O2J H2J 109.7
O3J C3J H3J1 109.5
O3J C3J H3J2 109.5
H3J1 C3J H3J2 109.5
O3J C3J H3J3 109.5
H3J1 C3J H3J3 109.5
H3J2 C3J H3J3 109.5
O1H C1H H1H1 115.4
O1H C1H H1H2 113.8
H1H1 C1H H1H2 96.7
O1H C1H H1H3 121.1
H1H1 C1H H1H3 104.2
H1H2 C1H H1H3 102.3
C1H O1H H1H 108.4
C34A O14A H14D 109.5
C31B O13' H13' 109.5
C37B O15' H15' 109.5
C31A O13 H13 109.5
C34A O14T H14T 109.5
C3J O3J H10 135.6
C34B O14' H14' 109.5
C1J O1J H1J 109.5
O1J C1J H1J1 109.5
O1J C1J H1J2 109.5
H1J1 C1J H1J2 109.5
O1J C1J H1J3 109.5
H1J1 C1J H1J3 109.5
H1J2 C1J H1J3 109.5
O2H C2H H1H1 120.9
O2H C2H H1H2 120.7
H1H1 C2H H1H2 86.8
O2H C2H H1H3 158.9
H1H1 C2H H1H3 66.3
H1H2 C2H H1H3 77.9
O2H C2H H2H1 109.5
O2H C2H H2H2 109.5
H2H1 C2H H2H2 109.5
O2H C2H H2H3 109.5
H2H1 C2H H2H3 109.5
H2H2 C2H H2H3 109.5
C2H O2H H2H 109.5

loop_
_geom_bond_atom_site_label_1
_geom_bond_atom_site_label_2
_geom_bond_distance
O10B C22B 1.379(3)
O10B H10B 0.8400
O9B C17B 1.379(3)
O9B H9B 0.8400
O10A C22A 1.375(3)
O10A H10A 0.8400
O12B C24B 1.368(3)
O12B H12B 0.8400
O9A C17A 1.366(3)
O9A H9A 0.8400
O1B C1B 1.371(3)
O1B H1B 0.8400
O4B C8B 1.374(3)
O4B H4B 0.8400
O6B C10B 1.378(3)
O6B H6B 0.8400
O11A C23A 1.374(3)
O11A H11A 0.8400
O11B C23B 1.371(3)
O11B H11B 0.8400
O1I C1I 1.444(4)
O1I H1I 0.8400
O8A C16A 1.375(3)
O8A H8A 0.8400
O3B C3B 1.385(3)
O3B H3B 0.8400
O8B C16B 1.379(3)
O8B H8B 0.8400
O7B C15B 1.376(3)
O7B H7B 0.8400
O5B C9B 1.368(3)
O5B H5B 0.8400
O7A C15A 1.383(3)
O7A H7A 0.8400
O12A C24A 1.379(3)
O12A H12A 0.8400
O6A C10A 1.377(3)
O6A H6A 0.8400
O2B C2B 1.369(3)
O2B H2B 0.8400
C6B C5B 1.395(3)
C6B C1B 1.397(3)
C6B C28B 1.530(3)
C6B H1 1.0000
N1D C13D 1.348(3)
N1D C1D 1.351(3)
O1A C1A 1.374(4)
O1A H1A 0.8400
C26B C25B 1.391(3)
C26B C27B 1.397(3)
C26B H26B 0.9500
C19B C18B 1.387(3)
C19B C20B 1.397(3)
C19B H19B 0.9500
C25B C24B 1.401(3)
C25B C28B 1.534(3)
C22B C23B 1.384(4)
C22B C27B 1.396(3)
C23B C24B 1.395(3)
C3B C2B 1.390(4)
C3B C4B 1.394(4)
C8B C13B 1.394(3)
C8B C9B 1.395(3)
O3A C3A 1.384(3)
O3A H3A 0.8400
C13D C12D 1.425(3)
C13D C8D 1.431(4)
O4A C8A 1.374(3)
O4A H4A 0.8400
C22A C23A 1.395(4)
C22A C27A 1.405(3)
C27B C21B 1.518(3)
C16B C17B 1.388(3)
C16B C15B 1.397(3)
C28B C38B 1.539(3)
C20A C15A 1.392(4)
C20A C19A 1.397(4)
C20A C14A 1.530(4)
C10B C9B 1.388(4)
C10B C11B 1.396(3)
C16A C15A 1.388(4)
C16A C17A 1.396(4)
C12B C13B 1.389(3)
C12B C11B 1.402(3)
C12B H2 0.9500
C17B C18B 1.396(3)
C20B C15B 1.393(3)
C20B C14B 1.526(3)
C23A C24A 1.384(4)
O15A C37A 1.428(4)
O15A H15A 0.8400
C18B C21B 1.526(3)
C13B C7B 1.524(3)
C18A C19A 1.393(4)
C18A C17A 1.404(3)
C18A C21A 1.530(3)
C11B C14B 1.526(3)
C14B C32B 1.538(3)
C14B H14B 1.0000
C38B C39B 1.525(3)
C38B H38A 0.9900
C38B H38B 0.9900
C2B C1B 1.397(4)
C4B C5B 1.395(3)
C4B C7B 1.527(3)
C24A C25A 1.402(3)
C5A C6A 1.389(4)
C5A C4A 1.395(4)
C5A H5A 0.9500
C25A C26A 1.395(4)
C25A C28A 1.519(4)
O5A C9A 1.371(3)
O5A H5A1 0.8400
C5B H3 0.9500
O2A C2A 1.376(3)
O2A H2A 0.8400
C1D C2D 1.419(4)
C1D C6D 1.433(4)
C2D C3D 1.372(4)
C2D H2D 0.9500
C26A C27A 1.389(4)
C26A H26A 0.9500
C35A C36A 1.527(4)
C35A C21A 1.536(3)
C35A H35A 0.9900
C35A H35B 0.9900
C39B C40B 1.510(3)
C39B H39A 0.9900
C39B H39B 0.9900
O16A C40A 1.429(4)
O16A H16A 0.8400
C27A C21A 1.534(3)
C8A C9A 1.390(4)
C8A C13A 1.396(4)
C12A C13A 1.389(4)
C12A C11A 1.394(4)
C12A H4 0.9500
C11A C10A 1.392(4)
C11A C14A 1.524(4)
O16B C40B 1.432(4)
O16B H16B 0.8400
C28A C6A 1.528(4)
C28A C38A 1.537(3)
C28A H28A 1.0000
C21B C35B 1.531(3)
C21B H21B 1.0000
C7A C13A 1.522(4)
C7A C4A 1.522(4)
C7A C29A 1.532(4)
C7A H5 1.0000
C6A C1A 1.391(4)
C14A C32A 1.530(4)
C14A H14A 1.0000
C6D C7D 1.385(4)
C6D C5D 1.429(4)
C35B C36B 1.530(4)
C35B H35C 0.9900
C35B H35D 0.9900
C1A C2A 1.395(4)
C2A C3A 1.387(4)
C32B C33B 1.520(4)
C32B H32A 0.9900
C32B H32B 0.9900
C3A C4A 1.393(4)
C38A C39A 1.525(4)
C38A H38C 0.9900
C38A H38D 0.9900
C19A H19A 0.9500
C8D C7D 1.387(4)
C8D C9D 1.426(4)
C12D C11D 1.355(4)
C12D H12D 0.9500
C10A C9A 1.390(4)
C21A H21A 1.0000
C29B C30B 1.528(4)
C29B C7B 1.542(3)
C29B H29A 0.9900
C29B H29B 0.9900
C7B H6 1.0000
C3D C4D 1.414(4)
C3D H3D 0.9500
C39A C40A 1.511(4)
C39A H39C 0.9900
C39A H39D 0.9900
O15B C37B 1.434(4)
O15B H15B 0.8400
C36B C37B 1.509(4)
C36B H36A 0.9900
C36B H36B 0.9900
C37A C36A 1.511(4)
C37A H37A 0.9900
C37A H37B 0.9900
C7D H7D 0.9500
C36A H36C 0.9900
C36A H36D 0.9900
O14B C34B 1.441(5)
O14B H14C 0.8400
C5D C4D 1.358(5)
C5D H5D 0.9500
C11D C10D 1.415(4)
C11D H11D 0.9500
C40B H40A 0.9900
C40B H40B 0.9900
C9D C10D 1.357(4)
C9D H9D 0.9500
C37B O15' 1.479(8)
C37B H37C 0.9900
C37B H37D 0.9900
O13B C31B 1.461(4)
O13B H13B 0.8400
C10D H10D 0.9500
O1E C1E 1.394(5)
O1E H1E 0.8400
C4D H4D 0.9500
C29A C30A 1.526(4)
C29A H29C 0.9900
C29A H29D 0.9900
C31B C30B 1.516(4)
C31B O13' 1.645(9)
C31B H31A 0.9900
C31B H31B 0.9900
C32A C33A 1.520(5)
C32A H32C 0.9900
C32A H32D 0.9900
C40A H40C 0.9900
C40A H40D 0.9900
C33B C34B 1.518(4)
C33B H33A 0.9900
C33B H33B 0.9900
C34B O14' 1.598(4)
C34B H34A 0.9900
C34B H34B 0.9900
C1I H1I1 0.9800
C1I H1I2 0.9800
C1I H1I3 0.9800
C30A C31A 1.517(5)
C30A H30A 0.9900
C30A H30B 0.9900
C30B H30C 0.9900
C30B H30D 0.9900
C33A C34A 1.501(5)
C33A H33C 0.9900
C33A H33D 0.9900
O13A C31A 1.403(5)
O13A H13A 0.8400
O14 C34A 1.365(10)
O14 H14 0.8400
C31A O13 1.364(16)
C31A H31C 0.9900
C31A H31D 0.9900
C1E H1E1 0.9800
C1E H1E2 0.9800
C1E H1E3 0.9800
C34A O14T 1.217(19)
C34A O14A 1.327(9)
C34A H34C 0.9900
C34A H34D 0.9900
N1C C13C 1.348(3)
N1C C1C 1.351(3)
C13C C12C 1.421(3)
C13C C8C 1.432(3)
C11C C12C 1.359(4)
C11C C10C 1.413(4)
C11C H11C 0.9500
C7C C6C 1.386(4)
C7C C8C 1.393(3)
C7C H7C 0.9500
C1C C2C 1.417(4)
C1C C6C 1.430(4)
C8C C9C 1.424(4)
C9C C10C 1.358(4)
C9C H9C 0.9500
C2C C3C 1.368(4)
C2C H2C 0.9500
C6C C5C 1.430(3)
C12C H12C 0.9500
C10C H10C 0.9500
C5C C4C 1.356(4)
C5C H5C 0.9500
C3C C4C 1.416(4)
C3C H3C 0.9500
C4C H4C 0.9500
O1G C1G 1.568(8)
O1G H1G 0.8400
C1G H1G1 0.9800
C1G H1G2 0.9800
C1G H1G3 0.9800
O2J C2J 1.326(10)
O2J H2J 0.8351
C3J O3J 1.842(10)
C3J H3J1 0.9800
C3J H3J2 0.9800
C3J H3J3 0.9800
C1H O1H 1.73(3)
C1H H1H1 1.0583
C1H H1H2 1.0839
C1H H1H3 0.9689
O1H H1H 0.8371
O1F C1F 1.535(10)
O1F H1F 0.8400
O14A H14D 0.8400
C2J H2J1 0.9800
C2J H2J2 0.9800
C2J H2J3 0.9800
C1F H1F1 0.9800
C1F H1F2 0.9800
C1F H1F3 0.9800
O13' H13' 0.8400
O15' H15' 0.8400
O13 H13 0.8400
O14T H14T 0.8400
O3J H10 0.9492
O14' H14' 0.8400
O2G C2G 1.41(3)
O2G H2G 0.8400
O1J C1J 1.54(2)
O1J H1J 0.8400
C1J H1J1 0.9800
C1J H1J2 0.9800
C1J H1J3 0.9800
C2G H2G1 0.9800
C2G H2G2 0.9800
C2G H2G3 0.9800
C2H O2H 1.256(17)
C2H H1H1 1.3859
C2H H1H2 0.8822
C2H H1H3 1.5329
C2H H2H1 0.9800
C2H H2H2 0.9800
C2H H2H3 0.9800
O2H H2H 0.8400

loop_
_geom_torsion_atom_site_label_1
_geom_torsion_atom_site_label_2
_geom_torsion_atom_site_label_3
_geom_torsion_atom_site_label_4
_geom_torsion
C27B C26B C25B C24B 0.3(3)
C27B C26B C25B C28B -177.3(2)
O10B C22B C23B O11B -1.3(3)
C27B C22B C23B O11B -179.8(2)
O10B C22B C23B C24B 178.3(2)
C27B C22B C23B C24B -0.2(3)
C1D N1D C13D C12D 178.2(2)
C1D N1D C13D C8D -0.7(3)
O11B C23B C24B O12B 4.0(3)
C22B C23B C24B O12B -175.6(2)
O11B C23B C24B C25B -177.4(2)
C22B C23B C24B C25B 3.0(3)
C26B C25B C24B O12B 175.4(2)
C28B C25B C24B O12B -7.0(3)
C26B C25B C24B C23B -3.0(3)
C28B C25B C24B C23B 174.6(2)
O10B C22B C27B C26B 179.2(2)
C23B C22B C27B C26B -2.5(3)
O10B C22B C27B C21B 1.0(3)
C23B C22B C27B C21B 179.3(2)
C25B C26B C27B C22B 2.4(3)
C25B C26B C27B C21B -179.4(2)
C5B C6B C28B C25B -80.6(3)
C1B C6B C28B C25B 95.4(2)
C5B C6B C28B C38B 44.9(3)
C1B C6B C28B C38B -139.1(2)
C26B C25B C28B C6B 103.3(2)
C24B C25B C28B C6B -74.2(3)
C26B C25B C28B C38B -21.6(3)
C24B C25B C28B C38B 160.9(2)
O8B C16B C17B O9B -0.2(4)
C15B C16B C17B O9B 179.3(2)
O8B C16B C17B C18B -178.6(2)
C15B C16B C17B C18B 0.8(4)
C18B C19B C20B C15B 1.7(4)
C18B C19B C20B C14B -179.7(2)
O10A C22A C23A O11A 2.8(3)
C27A C22A C23A O11A -179.1(2)
O10A C22A C23A C24A -177.3(2)
C27A C22A C23A C24A 0.7(4)
C20B C19B C18B C17B -2.0(4)
C20B C19B C18B C21B 178.5(2)
O9B C17B C18B C19B -177.8(2)
C16B C17B C18B C19B 0.7(4)
O9B C17B C18B C21B 1.7(3)
C16B C17B C18B C21B -179.8(2)
C11B C12B C13B C8B 1.2(3)
C11B C12B C13B C7B -178.3(2)
O4B C8B C13B C12B 179.4(2)
C9B C8B C13B C12B -1.3(3)
O4B C8B C13B C7B -1.1(3)
C9B C8B C13B C7B 178.2(2)
O6B C10B C11B C12B 178.7(2)
C9B C10B C11B C12B -0.8(3)
O6B C10B C11B C14B -3.6(3)
C9B C10B C11B C14B 176.9(2)
C13B C12B C11B C10B -0.1(3)
C13B C12B C11B C14B -177.8(2)
C10B C11B C14B C20B -77.6(3)
C12B C11B C14B C20B 100.0(3)
C10B C11B C14B C32B 156.3(2)
C12B C11B C14B C32B -26.0(3)
C15B C20B C14B C11B 98.7(3)
C19B C20B C14B C11B -79.8(3)
C15B C20B C14B C32B -134.6(2)
C19B C20B C14B C32B 46.9(3)
C6B C28B C38B C39B 64.1(2)
C25B C28B C38B C39B -172.72(18)
O3B C3B C2B O2B 0.0(3)
C4B C3B C2B O2B -178.9(2)
O3B C3B C2B C1B 178.0(2)
C4B C3B C2B C1B -0.9(4)
O3B C3B C4B C5B -175.4(2)
C2B C3B C4B C5B 3.4(3)
O3B C3B C4B C7B 2.0(4)
C2B C3B C4B C7B -179.2(2)
O11A C23A C24A O12A -1.2(3)
C22A C23A C24A O12A 179.0(2)
O11A C23A C24A C25A -180.0(2)
C22A C23A C24A C25A 0.1(4)
O6B C10B C9B O5B -0.1(3)
C11B C10B C9B O5B 179.4(2)
O6B C10B C9B C8B -178.9(2)
C11B C10B C9B C8B 0.7(4)
O4B C8B C9B O5B 0.9(4)
C13B C8B C9B O5B -178.3(2)
O4B C8B C9B C10B 179.7(2)
C13B C8B C9B C10B 0.5(4)
O2B C2B C1B O1B 0.0(3)
C3B C2B C1B O1B -178.1(2)
O2B C2B C1B C6B 175.1(2)
C3B C2B C1B C6B -3.0(3)
C5B C6B C1B O1B 179.3(2)
C28B C6B C1B O1B 3.2(3)
C5B C6B C1B C2B 4.2(3)
C28B C6B C1B C2B -171.9(2)
O12A C24A C25A C26A -179.9(2)
C23A C24A C25A C26A -1.1(4)
O12A C24A C25A C28A 1.1(3)
C23A C24A C25A C28A 179.9(2)
O8A C16A C15A O7A 0.7(3)
C17A C16A C15A O7A -178.9(2)
O8A C16A C15A C20A -178.2(2)
C17A C16A C15A C20A 2.2(4)
C19A C20A C15A O7A -178.5(2)
C14A C20A C15A O7A -2.3(3)
C19A C20A C15A C16A 0.4(4)
C14A C20A C15A C16A 176.6(2)
C1B C6B C5B C4B -1.7(3)
C28B C6B C5B C4B 174.4(2)
C3B C4B C5B C6B -2.0(3)
C7B C4B C5B C6B -179.5(2)
C13D N1D C1D C2D 179.8(2)
C13D N1D C1D C6D -0.5(3)
N1D C1D C2D C3D 178.6(2)
C6D C1D C2D C3D -1.2(4)
C24A C25A C26A C27A 1.2(4)
C28A C25A C26A C27A -179.8(2)
C28B C38B C39B C40B -169.7(2)
C19B C20B C15B O7B 178.8(2)
C14B C20B C15B O7B 0.2(3)
C19B C20B C15B C16B -0.1(4)
C14B C20B C15B C16B -178.7(2)
O8B C16B C15B O7B -0.6(4)
C17B C16B C15B O7B 180.0(2)
O8B C16B C15B C20B 178.3(2)
C17B C16B C15B C20B -1.1(4)
O8A C16A C17A O9A 0.6(3)
C15A C16A C17A O9A -179.8(2)
O8A C16A C17A C18A 176.7(2)
C15A C16A C17A C18A -3.8(4)
C19A C18A C17A O9A 178.5(2)
C21A C18A C17A O9A 2.5(3)
C19A C18A C17A C16A 2.7(3)
C21A C18A C17A C16A -173.4(2)
C25A C26A C27A C22A -0.3(4)
C25A C26A C27A C21A -178.8(2)
O10A C22A C27A C26A 177.2(2)
C23A C22A C27A C26A -0.6(3)
O10A C22A C27A C21A -4.4(4)
C23A C22A C27A C21A 177.8(2)
C13A C12A C11A C10A 1.7(4)
C13A C12A C11A C14A -177.8(2)
C26A C25A C28A C6A -96.4(3)
C24A C25A C28A C6A 82.6(3)
C26A C25A C28A C38A 30.1(3)
C24A C25A C28A C38A -150.9(2)
C22B C27B C21B C18B 77.3(3)
C26B C27B C21B C18B -100.8(2)
C22B C27B C21B C35B -155.8(2)
C26B C27B C21B C35B 26.0(3)
C19B C18B C21B C27B 74.7(3)
C17B C18B C21B C27B -104.7(2)
C19B C18B C21B C35B -53.6(3)
C17B C18B C21B C35B 126.9(2)
C4A C5A C6A C1A -2.1(4)
C4A C5A C6A C28A 176.5(2)
C25A C28A C6A C5A 77.0(3)
C38A C28A C6A C5A -51.3(3)
C25A C28A C6A C1A -104.5(3)
C38A C28A C6A C1A 127.3(3)
C10A C11A C14A C32A -147.8(3)
C12A C11A C14A C32A 31.7(3)
C10A C11A C14A C20A 84.3(3)
C12A C11A C14A C20A -96.2(3)
C15A C20A C14A C11A -97.3(3)
C19A C20A C14A C11A 78.7(3)
C15A C20A C14A C32A 134.3(3)
C19A C20A C14A C32A -49.7(3)
N1D C1D C6D C7D 1.1(4)
C2D C1D C6D C7D -179.1(2)
N1D C1D C6D C5D -178.0(2)
C2D C1D C6D C5D 1.7(4)
C27B C21B C35B C36B 170.4(2)
C18B C21B C35B C36B -63.6(3)
C5A C6A C1A O1A -178.5(2)
C28A C6A C1A O1A 2.9(4)
C5A C6A C1A C2A 1.1(4)
C28A C6A C1A C2A -177.5(2)
O1A C1A C2A O2A -0.7(4)
C6A C1A C2A O2A 179.7(3)
O1A C1A C2A C3A -179.3(3)
C6A C1A C2A C3A 1.2(4)
C11B C14B C32B C33B -175.6(2)
C20B C14B C32B C33B 59.3(3)
O2A C2A C3A O3A 0.7(4)
C1A C2A C3A O3A 179.2(3)
O2A C2A C3A C4A 178.9(3)
C1A C2A C3A C4A -2.5(4)
C25A C28A C38A C39A 172.7(2)
C6A C28A C38A C39A -61.2(3)
C17A C18A C19A C20A 0.0(4)
C21A C18A C19A C20A 176.0(2)
C15A C20A C19A C18A -1.5(4)
C14A C20A C19A C18A -177.6(2)
N1D C13D C8D C7D 1.1(4)
C12D C13D C8D C7D -177.7(2)
N1D C13D C8D C9D 179.4(2)
C12D C13D C8D C9D 0.6(4)
N1D C13D C12D C11D -179.3(2)
C8D C13D C12D C11D -0.4(4)
C12A C11A C10A O6A 179.9(2)
C14A C11A C10A O6A -0.6(4)
C12A C11A C10A C9A -2.8(4)
C14A C11A C10A C9A 176.7(2)
C19A C18A C21A C27A -83.0(3)
C17A C18A C21A C27A 92.9(3)
C19A C18A C21A C35A 42.8(3)
C17A C18A C21A C35A -141.2(2)
C26A C27A C21A C18A 100.4(3)
C22A C27A C21A C18A -78.0(3)
C26A C27A C21A C35A -25.5(3)
C22A C27A C21A C35A 156.1(2)
C36A C35A C21A C18A 62.8(3)
C36A C35A C21A C27A -172.8(2)
C11A C12A C13A C8A -0.3(4)
C11A C12A C13A C7A -178.1(2)
O4A C8A C13A C12A 178.6(3)
C9A C8A C13A C12A 0.0(4)
O4A C8A C13A C7A -3.6(4)
C9A C8A C13A C7A 177.8(2)
C4A C7A C13A C12A 100.4(3)
C29A C7A C13A C12A -25.5(3)
C4A C7A C13A C8A -77.3(3)
C29A C7A C13A C8A 156.8(2)
C12B C13B C7B C4B -95.9(3)
C8B C13B C7B C4B 84.6(3)
C12B C13B C7B C29B 31.6(3)
C8B C13B C7B C29B -147.9(2)
C3B C4B C7B C13B -98.3(3)
C5B C4B C7B C13B 79.0(3)
C3B C4B C7B C29B 133.3(2)
C5B C4B C7B C29B -49.4(3)
C30B C29B C7B C13B 157.1(2)
C30B C29B C7B C4B -75.8(3)
C1D C2D C3D C4D 0.0(4)
O3A C3A C4A C5A 179.8(2)
C2A C3A C4A C5A 1.5(4)
O3A C3A C4A C7A 0.8(4)
C2A C3A C4A C7A -177.5(2)
C6A C5A C4A C3A 0.8(4)
C6A C5A C4A C7A 179.8(2)
C13A C7A C4A C3A 99.3(3)
C29A C7A C4A C3A -133.8(3)
C13A C7A C4A C5A -79.7(3)
C29A C7A C4A C5A 47.3(3)
C28A C38A C39A C40A -172.4(2)
O6A C10A C9A O5A 0.8(4)
C11A C10A C9A O5A -176.7(3)
O6A C10A C9A C8A -179.9(3)
C11A C10A C9A C8A 2.6(4)
O4A C8A C9A O5A -0.6(4)
C13A C8A C9A O5A 178.2(3)
O4A C8A C9A C10A -179.9(3)
C13A C8A C9A C10A -1.1(4)
C21B C35B C36B C37B -174.7(2)
C5D C6D C7D C8D 178.5(3)
C1D C6D C7D C8D -0.7(4)
C9D C8D C7D C6D -178.6(3)
C13D C8D C7D C6D -0.4(4)
O15A C37A C36A C35A 68.5(3)
C21A C35A C36A C37A -167.8(2)
C7D C6D C5D C4D 179.8(3)
C1D C6D C5D C4D -1.1(4)
C13D C12D C11D C10D -0.6(4)
C38B C39B C40B O16B 68.5(3)
C7D C8D C9D C10D 178.5(3)
C13D C8D C9D C10D 0.3(4)
C35B C36B C37B O15B -65.0(4)
C35B C36B C37B O15' -97.7(4)
C8D C9D C10D C11D -1.3(4)
C12D C11D C10D C9D 1.5(4)
C6D C5D C4D C3D -0.2(4)
C2D C3D C4D C5D 0.7(4)
C13A C7A C29A C30A -172.1(2)
C4A C7A C29A C30A 63.0(3)
C11A C14A C32A C33A 158.5(3)
C20A C14A C32A C33A -74.6(3)
C38A C39A C40A O16A -73.9(4)
C14B C32B C33B C34B -172.2(2)
C32B C33B C34B O14B 60.0(4)
C32B C33B C34B O14' -165.0(2)
C7A C29A C30A C31A -172.3(3)
O13B C31B C30B C29B 173.9(3)
O13' C31B C30B C29B -51.0(4)
C7B C29B C30B C31B 174.4(2)
C14A C32A C33A C34A 172.3(3)
C29A C30A C31A O13 58.8(9)
C29A C30A C31A O13A 176.6(4)
C32A C33A C34A O14T 57.6(14)
C32A C33A C34A O14A -54.0(6)
C32A C33A C34A O14 167.3(5)
C1C N1C C13C C12C 178.4(2)
C1C N1C C13C C8C -1.2(3)
C13C N1C C1C C2C -179.4(2)
C13C N1C C1C C6C 0.4(3)
C6C C7C C8C C9C -179.2(2)
C6C C7C C8C C13C 0.1(4)
N1C C13C C8C C7C 1.0(3)
C12C C13C C8C C7C -178.7(2)
N1C C13C C8C C9C -179.7(2)
C12C C13C C8C C9C 0.7(3)
C7C C8C C9C C10C 179.8(2)
C13C C8C C9C C10C 0.5(4)
N1C C1C C2C C3C 179.1(2)
C6C C1C C2C C3C -0.7(4)
C8C C7C C6C C5C 179.6(2)
C8C C7C C6C C1C -0.9(4)
N1C C1C C6C C7C 0.6(4)
C2C C1C C6C C7C -179.6(2)
N1C C1C C6C C5C -179.8(2)
C2C C1C C6C C5C 0.0(4)
C10C C11C C12C C13C 0.8(4)
N1C C13C C12C C11C 179.0(2)
C8C C13C C12C C11C -1.3(4)
C8C C9C C10C C11C -1.1(4)
C12C C11C C10C C9C 0.4(4)
C7C C6C C5C C4C 179.8(3)
C1C C6C C5C C4C 0.3(4)
C1C C2C C3C C4C 1.1(4)
C6C C5C C4C C3C 0.1(4)
C2C C3C C4C C5C -0.8(4)
